data_1557122
loop_
_publ_author_name
'Storey, Caroline M.'
'Kalpokas, Audrius'
'Gyton, Matthew R.'
'Kr\"amer, Tobias'
'Chaplin, Adrian B.'

_publ_section_title
;
 A shape changing tandem Rh(CNC) catalyst: preparation of
 bicyclo[4.2.0]octa-1,5,7-trienes from terminal aryl alkynes.
;
_journal_issue 8
_journal_name_full 'Chemical science'
_journal_page_first 2051
_journal_page_last 2057
_journal_paper_doi 10.1039/c9sc06153c
_journal_volume 11
_journal_year 2020
_chemical_formula_moiety 'C33 H31 N5 O Rh, 0.5(C6 H4 F2), C32 H12 B F24'
_chemical_formula_sum 'C68 H45 B F25 N5 O Rh'
_chemical_formula_weight 1536.81
_chemical_melting_point ?
_space_group_crystal_system triclinic
_space_group_IT_number 2
_space_group_name_Hall '-P 1'
_space_group_name_H-M_alt 'P -1'
_atom_sites_solution_hydrogens geom
_atom_sites_solution_primary dual
_atom_sites_solution_secondary difmap
_audit_creation_date 2019-04-16
_audit_creation_method
;
Olex2 1.2
(compiled 2018.05.29 svn.r3510 for OlexSys, GUI svn.r5506)
;
_audit_update_record
;
2019-12-04 deposited with the CCDC.	2020-01-22 downloaded from the CCDC.
;
_cell_angle_alpha 90.7652(5)
_cell_angle_beta 97.9088(5)
_cell_angle_gamma 106.6364(5)
_cell_formula_units_Z 4
_cell_length_a 13.01044(8)
_cell_length_b 20.05043(13)
_cell_length_c 26.99316(16)
_cell_measurement_reflns_used 133202
_cell_measurement_temperature 150(2)
_cell_measurement_theta_max 73.4890
_cell_measurement_theta_min 2.7220
_cell_volume 6672.31(7)
_computing_cell_refinement 'CrysAlisPro 1.171.40.26a (Rigaku OD, 2018)'
_computing_data_collection 'CrysAlisPro 1.171.40.26a (Rigaku OD, 2018)'
_computing_data_reduction 'CrysAlisPro 1.171.40.26a (Rigaku OD, 2018)'
_computing_molecular_graphics 'Olex2 (Dolomanov et al., 2009)'
_computing_publication_material 'Olex2 (Dolomanov et al., 2009)'
_computing_structure_refinement 'ShelXL (Sheldrick, 2015)'
_computing_structure_solution 'ShelXT (Sheldrick, 2015)'
_diffrn_ambient_environment N~2~
_diffrn_ambient_temperature 150(2)
_diffrn_detector 'CCD plate'
_diffrn_detector_area_resol_mean 5.3046
_diffrn_detector_type AtlasS2
_diffrn_measured_fraction_theta_full 0.998
_diffrn_measured_fraction_theta_max 0.998
_diffrn_measurement_details
;
List of Runs (angles in degrees, time in seconds):

  # Type    Start    End  Width  t~exp~   \w     \q     \k     \f   Frames
#--------------------------------------------------------------------------
  1  \w   -116.00 -17.00   1.00    1.50    --  -41.82 -37.00   0.00   99
  2  \w   -114.00 -14.00   1.00    1.50    --  -41.82 -57.00 120.00  100
  3  \w    -74.00  34.00   1.00    1.50    --  -41.82  77.00-120.00  108
  4  \w      1.00  83.00   1.00    1.50    --   41.82 -99.00   0.00   82
  5  \w      9.00 118.00   1.00    1.50    --   41.82  77.00 120.00  109
  6  \w     34.00 118.00   1.00    6.00    --  107.00-125.00-150.00   84
  7  \w     78.00 178.00   1.00    6.00    --  107.00  61.00  30.00  100
  8  \w     78.00 178.00   1.00    6.00    --  107.00  61.00-150.00  100
  9  \w     78.00 178.00   1.00    6.00    --  107.00  61.00 -30.00  100
 10  \w     34.00 118.00   1.00    6.00    --  107.00-125.00 120.00   84
 11  \w     34.00 118.00   1.00    6.00    --  107.00-125.00 -30.00   84
 12  \w     78.00 178.00   1.00    6.00    --  107.00  61.00   0.00  100
 13  \w     34.00 118.00   1.00    6.00    --  107.00-125.00-180.00   84
 14  \w     81.00 178.00   1.00    6.00    --  107.00  45.00 -90.00   97
 15  \w     34.00 118.00   1.00    6.00    --  107.00-125.00 150.00   84
 16  \w     34.00 118.00   1.00    6.00    --  107.00-125.00-120.00   84
 17  \w     81.00 178.00   1.00    6.00    --  107.00  45.00 -60.00   97
 18  \w     34.00 118.00   1.00    6.00    --  107.00-125.00  30.00   84
 19  \w     24.00 110.00   1.00    6.00    --  107.00 -94.00  30.00   86
 20  \w     34.00 118.00   1.00    6.00    --  107.00-125.00 -60.00   84
 21  \w     31.00 140.00   1.00    6.00    --  107.00 -77.00 -60.00  109
 22  \w     31.00 140.00   1.00    6.00    --  107.00 -77.00-150.00  109
 23  \w     34.00 133.00   1.00    6.00    --  107.00 -45.00  60.00   99
 24  \w     94.00 178.00   1.00    6.00    --  107.00 125.00  90.00   84
 25  \w     94.00 178.00   1.00    6.00    --  107.00 125.00   0.00   84
 26  \w     34.00 133.00   1.00    6.00    --  107.00 -45.00   0.00   99
 27  \w   -118.00  -9.00   1.00    1.50    --  -41.82 -77.00 -90.00  109
 28  \w   -118.00  -9.00   1.00    1.50    --  -41.82 -77.00-150.00  109
 29  \w   -118.00  -9.00   1.00    1.50    --  -41.82 -77.00   0.00  109
 30  \w   -118.00  -9.00   1.00    1.50    --  -41.82 -77.00  90.00  109
 31  \w      1.00  83.00   1.00    1.50    --   41.82 -99.00  60.00   82
 32  \w    -33.00  66.00   1.00    1.50    --   41.82 -37.00  60.00   99
 33  \w     81.00 178.00   1.00    6.00    --  107.00  45.00 120.00   97
 34  \w     78.00 178.00   1.00    6.00    --  107.00  61.00  90.00  100
 35  \w     74.00 178.00   1.00    6.00    --  107.00  77.00-150.00  104
 36  \w     74.00 178.00   1.00    6.00    --  107.00  77.00-180.00  104
 37  \w     78.00 178.00   1.00    6.00    --  107.00  61.00-180.00  100
 38  \w     78.00 178.00   1.00    6.00    --  107.00  61.00 -60.00  100
 39  \w     74.00 178.00   1.00    6.00    --  107.00  77.00  30.00  104
 40  \w     74.00 178.00   1.00    6.00    --  107.00  77.00  90.00  104
 41  \w     74.00 178.00   1.00    6.00    --  107.00  77.00 120.00  104
 42  \w     74.00 178.00   1.00    6.00    --  107.00  77.00 -60.00  104
 43  \w     74.00 178.00   1.00    6.00    --  107.00  77.00 -30.00  104
 44  \w     74.00 178.00   1.00    6.00    --  107.00  77.00  60.00  104
 45  \w     74.00 178.00   1.00    6.00    --  107.00  77.00   0.00  104
 46  \w     78.00 178.00   1.00    6.00    --  107.00  61.00-120.00  100
 47  \w     78.00 178.00   1.00    6.00    --  107.00  61.00 120.00  100
 48  \w     78.00 178.00   1.00    6.00    --  107.00  61.00  60.00  100
 49  \w     78.00 178.00   1.00    6.00    --  107.00  61.00 -90.00  100
 50  \w     74.00 178.00   1.00    6.00    --  107.00  77.00 150.00  104
 51  \w   -116.00 -38.00   1.00    1.50    --  -41.82 -37.00-150.00   78
;
_diffrn_measurement_device 'four-circle diffractometer'
_diffrn_measurement_device_type 'Rigaku Oxford Diffraction: SuperNova, Dual, Cu at zero, AtlasS2'
_diffrn_measurement_method '\w scans'
_diffrn_orient_matrix_type 'CrysAlisPro convention (1999,Acta A55,543-557)'
_diffrn_orient_matrix_UB_11 -0.1090197000
_diffrn_orient_matrix_UB_12 -0.0409292000
_diffrn_orient_matrix_UB_13 0.0157064000
_diffrn_orient_matrix_UB_21 0.0267234000
_diffrn_orient_matrix_UB_22 -0.0688896000
_diffrn_orient_matrix_UB_23 -0.0087428000
_diffrn_orient_matrix_UB_31 0.0548951000
_diffrn_orient_matrix_UB_32 0.0054374000
_diffrn_orient_matrix_UB_33 0.0548386000
_diffrn_radiation_monochromator mirror
_diffrn_radiation_probe x-ray
_diffrn_radiation_type CuK\a
_diffrn_radiation_wavelength 1.54184
_diffrn_reflns_av_R_equivalents 0.0294
_diffrn_reflns_av_unetI/netI 0.0153
_diffrn_reflns_Laue_measured_fraction_full 0.998
_diffrn_reflns_Laue_measured_fraction_max 0.998
_diffrn_reflns_limit_h_max 15
_diffrn_reflns_limit_h_min -15
_diffrn_reflns_limit_k_max 24
_diffrn_reflns_limit_k_min -24
_diffrn_reflns_limit_l_max 32
_diffrn_reflns_limit_l_min -32
_diffrn_reflns_number 208069
_diffrn_reflns_point_group_measured_fraction_full 0.998
_diffrn_reflns_point_group_measured_fraction_max 0.998
_diffrn_reflns_theta_full 70.075
_diffrn_reflns_theta_max 70.075
_diffrn_reflns_theta_min 6.421
_diffrn_source 'micro-focus sealed X-ray tube'
_diffrn_source_type 'SuperNova (Cu) X-ray Source'
_exptl_absorpt_coefficient_mu 3.124
_exptl_absorpt_correction_T_max 1.000
_exptl_absorpt_correction_T_min 0.501
_exptl_absorpt_correction_type gaussian
_exptl_absorpt_process_details
;
CrysAlisPro 1.171.40.26a (Rigaku Oxford Diffraction, 2018)
Numerical absorption correction based on gaussian integration over
			a multifaceted crystal model
Empirical absorption correction using spherical harmonics,
 implemented in SCALE3 ABSPACK scaling algorithm.
;
_exptl_crystal_colour green
_exptl_crystal_colour_primary green
_exptl_crystal_density_diffrn 1.530
_exptl_crystal_density_meas ?
_exptl_crystal_description block
_exptl_crystal_F_000 3084
_exptl_crystal_recrystallization_method 'Crystals grown from 1,2-F2C6H4-hexane at 293 K'
_exptl_crystal_size_max 0.27
_exptl_crystal_size_mid 0.186
_exptl_crystal_size_min 0.138
_refine_diff_density_max 0.777
_refine_diff_density_min -0.554
_refine_diff_density_rms 0.055
_refine_ls_extinction_method none
_refine_ls_goodness_of_fit_ref 1.015
_refine_ls_hydrogen_treatment constr
_refine_ls_matrix_type full
_refine_ls_number_parameters 2237
_refine_ls_number_reflns 25285
_refine_ls_number_restraints 1785
_refine_ls_restrained_S_all 1.369
_refine_ls_R_factor_all 0.0363
_refine_ls_R_factor_gt 0.0348
_refine_ls_shift/su_max 0.003
_refine_ls_shift/su_mean 0.000
_refine_ls_structure_factor_coef Fsqd
_refine_ls_weighting_details 'w=1/[\s^2^(Fo^2^)+(0.0466P)^2^+6.3563P] where P=(Fo^2^+2Fc^2^)/3'
_refine_ls_weighting_scheme calc
_refine_ls_wR_factor_gt 0.0901
_refine_ls_wR_factor_ref 0.0918
_reflns_Friedel_coverage 0.000
_reflns_number_gt 24149
_reflns_number_total 25285
_reflns_threshold_expression 'I > 2\s(I)'
_cod_data_source_file c9sc06153c3.cif
_cod_data_source_block 0457abc18s
_cod_depositor_comments
;
The following automatic conversions were performed:

data item '_chemical_melting_point' value 'not measured' was changed
to '?' -- the value is undefined or not given.

data item '_exptl_crystal_density_meas' value 'not measured' was
changed to '?' -- the value is perceived as not measured.

Automatic conversion script
Id: cif_fix_values 7556 2019-12-06 15:28:31Z antanas 

 Adding full bibliography for 1557116--1557122.cif.

 Adding full bibliography for 1557116--1557122.cif.
;
_cod_database_code 1557122
_shelx_shelxl_version_number 2014/7
_shelx_space_group_comment
;
The symmetry employed for this shelxl refinement is uniquely defined
by the following loop, which should always be used as a source of
symmetry information in preference to the above space-group names.
They are only intended as comments.
;
_olex2_refinement_description
;
1. Fixed Uiso
 At 1.2 times of:
  All C(H) groups, All C(H,H) groups
 At 1.5 times of:
  All C(H,H,H) groups
2. Restrained distances
 C407-F401 \\sim C407-F402 \\sim C407-F403 \\sim C407-F501 \\sim C407-F502
\\sim C407-F503
 with sigma of 0.01
 F401-F402 \\sim F402-F403 \\sim F403-F401 \\sim F501-F502 \\sim F502-F503
\\sim F503-F501
 with sigma of 0.01
 C403-F401 \\sim C403-F402 \\sim C403-F403 \\sim C403-F501 \\sim C403-F502
\\sim C403-F503
 with sigma of 0.01
 C408-F404 \\sim C408-F405 \\sim C408-F406 \\sim C408-F504 \\sim C408-F505
\\sim C408-F506
 with sigma of 0.01
 F404-F405 \\sim F405-F406 \\sim F406-F404 \\sim F504-F505 \\sim F505-F506
\\sim F506-F504
 with sigma of 0.01
 C405-F404 \\sim C405-F405 \\sim C405-F406 \\sim C405-F504 \\sim C405-F505
\\sim C405-F506
 with sigma of 0.01
 C415-F407 \\sim C415-F408 \\sim C415-F409 \\sim C415-F507 \\sim C415-F508
\\sim C415-F509
 with sigma of 0.01
 F407-F408 \\sim F408-F409 \\sim F409-F407 \\sim F507-F508 \\sim F508-F509
\\sim F509-F507
 with sigma of 0.01
 C411-F407 \\sim C411-F408 \\sim C411-F409 \\sim C411-F507 \\sim C411-F508
\\sim C411-F509
 with sigma of 0.01
 C416-F410 \\sim C416-F411 \\sim C416-F412 \\sim C416-F510 \\sim C416-F511
\\sim C416-F512
 with sigma of 0.01
 F410-F411 \\sim F411-F412 \\sim F412-F410 \\sim F510-F511 \\sim F511-F512
\\sim F512-F510
 with sigma of 0.01
 C413-F410 \\sim C413-F411 \\sim C413-F412 \\sim C413-F510 \\sim C413-F511
\\sim C413-F512
 with sigma of 0.01
 C423-F413 \\sim C423-F414 \\sim C423-F415 \\sim C423-F513 \\sim C423-F514
\\sim C423-F515
 with sigma of 0.01
 F413-F414 \\sim F414-F415 \\sim F415-F413 \\sim F513-F514 \\sim F514-F515
\\sim F515-F513
 with sigma of 0.01
 C419-F413 \\sim C419-F414 \\sim C419-F415 \\sim C419-F513 \\sim C419-F514
\\sim C419-F515
 with sigma of 0.01
 C424-F416 \\sim C424-F417 \\sim C424-F418 \\sim C424-F516 \\sim C424-F517
\\sim C424-F518
 with sigma of 0.01
 F416-F417 \\sim F417-F418 \\sim F418-F416 \\sim F516-F517 \\sim F517-F518
\\sim F518-F516
 with sigma of 0.01
 C421-F416 \\sim C421-F417 \\sim C421-F418 \\sim C421-F516 \\sim C421-F517
\\sim C421-F518
 with sigma of 0.01
 C431-F419 \\sim C431-F420 \\sim C431-F421 \\sim C431-F519 \\sim C431-F520
\\sim C431-F521
 with sigma of 0.01
 F419-F420 \\sim F420-F421 \\sim F421-F419 \\sim F519-F520 \\sim F520-F521
\\sim F521-F519
 with sigma of 0.01
 C427-F419 \\sim C427-F420 \\sim C427-F421 \\sim C427-F519 \\sim C427-F520
\\sim C427-F521
 with sigma of 0.01
 C432-F422 \\sim C432-F423 \\sim C432-F424 \\sim C432-F522 \\sim C432-F523
\\sim C432-F524
 with sigma of 0.01
 F422-F423 \\sim F423-F424 \\sim F424-F422 \\sim F522-F523 \\sim F523-F524
\\sim F524-F522
 with sigma of 0.01
 C429-F422 \\sim C429-F423 \\sim C429-F424 \\sim C429-F522 \\sim C429-F523
\\sim C429-F524
 with sigma of 0.01
 C607-F601 \\sim C607-F602 \\sim C607-F603 \\sim C607-F701 \\sim C607-F702
\\sim C607-F703
 with sigma of 0.01
 F601-F602 \\sim F602-F603 \\sim F603-F601 \\sim F701-F702 \\sim F702-F703
\\sim F703-F701
 with sigma of 0.01
 C603-F601 \\sim C603-F602 \\sim C603-F603 \\sim C603-F701 \\sim C603-F702
\\sim C603-F703
 with sigma of 0.01
 C608-F604 \\sim C608-F605 \\sim C608-F606 \\sim C608-F704 \\sim C608-F705
\\sim C608-F706
 with sigma of 0.01
 F604-F605 \\sim F605-F606 \\sim F606-F604 \\sim F704-F705 \\sim F705-F706
\\sim F706-F704
 with sigma of 0.01
 C605-F604 \\sim C605-F605 \\sim C605-F606 \\sim C605-F704 \\sim C605-F705
\\sim C605-F706
 with sigma of 0.01
 C616-F610 \\sim C616-F611 \\sim C616-F612 \\sim C616-F710 \\sim C616-F711
\\sim C616-F712
 with sigma of 0.01
 F610-F611 \\sim F611-F612 \\sim F612-F610 \\sim F710-F711 \\sim F711-F712
\\sim F712-F710
 with sigma of 0.01
 C613-F610 \\sim C613-F611 \\sim C613-F612 \\sim C613-F710 \\sim C613-F711
\\sim C613-F712
 with sigma of 0.01
 C623-F613 \\sim C623-F614 \\sim C623-F615 \\sim C623-F713 \\sim C623-F714
\\sim C623-F715
 with sigma of 0.01
 F613-F614 \\sim F614-F615 \\sim F615-F613 \\sim F713-F714 \\sim F714-F715
\\sim F715-F713
 with sigma of 0.01
 C619-F613 \\sim C619-F614 \\sim C619-F615 \\sim C619-F713 \\sim C619-F714
\\sim C619-F715
 with sigma of 0.01
 C624-F616 \\sim C624-F617 \\sim C624-F618 \\sim C624-F716 \\sim C624-F717
\\sim C624-F718
 with sigma of 0.01
 F616-F617 \\sim F617-F618 \\sim F618-F616 \\sim F716-F717 \\sim F717-F718
\\sim F718-F716
 with sigma of 0.01
 C621-F616 \\sim C621-F617 \\sim C621-F618 \\sim C621-F716 \\sim C621-F717
\\sim C621-F718
 with sigma of 0.01
 C631-F619 \\sim C631-F620 \\sim C631-F621 \\sim C631-F719 \\sim C631-F720
\\sim C631-F721
 with sigma of 0.01
 F619-F620 \\sim F620-F621 \\sim F621-F619 \\sim F719-F720 \\sim F720-F721
\\sim F721-F719
 with sigma of 0.01
 C627-F619 \\sim C627-F620 \\sim C627-F621 \\sim C627-F719 \\sim C627-F720
\\sim C627-F721
 with sigma of 0.01
 C632-F622 \\sim C632-F623 \\sim C632-F624 \\sim C632-F722 \\sim C632-F723
\\sim C632-F724
 with sigma of 0.01
 F622-F623 \\sim F623-F624 \\sim F624-F622 \\sim F722-F723 \\sim F723-F724
\\sim F724-F722
 with sigma of 0.01
 C629-F622 \\sim C629-F623 \\sim C629-F624 \\sim C629-F722 \\sim C629-F723
\\sim C629-F724
 with sigma of 0.01
3. Uiso/Uaniso restraints and constraints
F96 \\sim F97 \\sim F401 \\sim F402 \\sim F403 \\sim F404 \\sim F405 \\sim F406
\\sim F407 \\sim F408 \\sim F409 \\sim F410 \\sim F411 \\sim F412 \\sim F413
\\sim F414 \\sim F415 \\sim F416 \\sim F417 \\sim F418 \\sim F419 \\sim F420
\\sim F421 \\sim F422 \\sim F423 \\sim F424 \\sim F501 \\sim F502 \\sim F503
\\sim F504 \\sim F505 \\sim F506 \\sim F507 \\sim F508 \\sim F509 \\sim F510
\\sim F511 \\sim F512 \\sim F513 \\sim F514 \\sim F515 \\sim F516 \\sim F517
\\sim F518 \\sim F519 \\sim F520 \\sim F521 \\sim F522 \\sim F523 \\sim F524
\\sim F601 \\sim F602 \\sim F603 \\sim F604 \\sim F605 \\sim F606 \\sim F607
\\sim F608 \\sim F609 \\sim F610 \\sim F611 \\sim F612 \\sim F613 \\sim F614
\\sim F615 \\sim F616 \\sim F617 \\sim F618 \\sim F619 \\sim F620 \\sim F621
\\sim F622 \\sim F623 \\sim F624 \\sim F701 \\sim F702 \\sim F703 \\sim F704
\\sim F705 \\sim F706 \\sim F710 \\sim F711 \\sim F712 \\sim F713 \\sim F714
\\sim F715 \\sim F716 \\sim F717 \\sim F718 \\sim F719 \\sim F720 \\sim F721
\\sim F722 \\sim F723 \\sim F724: within 2A with sigma of 0.01 and sigma for
terminal atoms of 0.02
Uanis(F96) \\sim Ueq, Uanis(F97) \\sim Ueq, Uanis(F401) \\sim Ueq, Uanis(F402)
\\sim Ueq, Uanis(F403) \\sim Ueq, Uanis(F404) \\sim Ueq, Uanis(F405) \\sim Ueq,
Uanis(F406) \\sim Ueq, Uanis(F407) \\sim Ueq, Uanis(F408) \\sim Ueq,
Uanis(F409) \\sim Ueq, Uanis(F410) \\sim Ueq, Uanis(F411) \\sim Ueq,
Uanis(F412) \\sim Ueq, Uanis(F413) \\sim Ueq, Uanis(F414) \\sim Ueq,
Uanis(F415) \\sim Ueq, Uanis(F416) \\sim Ueq, Uanis(F417) \\sim Ueq,
Uanis(F418) \\sim Ueq, Uanis(F419) \\sim Ueq, Uanis(F420) \\sim Ueq,
Uanis(F421) \\sim Ueq, Uanis(F422) \\sim Ueq, Uanis(F423) \\sim Ueq,
Uanis(F424) \\sim Ueq, Uanis(F501) \\sim Ueq, Uanis(F502) \\sim Ueq,
Uanis(F503) \\sim Ueq, Uanis(F504) \\sim Ueq, Uanis(F505) \\sim Ueq,
Uanis(F506) \\sim Ueq, Uanis(F507) \\sim Ueq, Uanis(F508) \\sim Ueq,
Uanis(F509) \\sim Ueq, Uanis(F510) \\sim Ueq, Uanis(F511) \\sim Ueq,
Uanis(F512) \\sim Ueq, Uanis(F513) \\sim Ueq, Uanis(F514) \\sim Ueq,
Uanis(F515) \\sim Ueq, Uanis(F516) \\sim Ueq, Uanis(F517) \\sim Ueq,
Uanis(F518) \\sim Ueq, Uanis(F519) \\sim Ueq, Uanis(F520) \\sim Ueq,
Uanis(F521) \\sim Ueq, Uanis(F522) \\sim Ueq, Uanis(F523) \\sim Ueq,
Uanis(F524) \\sim Ueq, Uanis(F601) \\sim Ueq, Uanis(F602) \\sim Ueq,
Uanis(F603) \\sim Ueq, Uanis(F604) \\sim Ueq, Uanis(F605) \\sim Ueq,
Uanis(F606) \\sim Ueq, Uanis(F607) \\sim Ueq, Uanis(F608) \\sim Ueq,
Uanis(F609) \\sim Ueq, Uanis(F610) \\sim Ueq, Uanis(F611) \\sim Ueq,
Uanis(F612) \\sim Ueq, Uanis(F613) \\sim Ueq, Uanis(F614) \\sim Ueq,
Uanis(F615) \\sim Ueq, Uanis(F616) \\sim Ueq, Uanis(F617) \\sim Ueq,
Uanis(F618) \\sim Ueq, Uanis(F619) \\sim Ueq, Uanis(F620) \\sim Ueq,
Uanis(F621) \\sim Ueq, Uanis(F622) \\sim Ueq, Uanis(F623) \\sim Ueq,
Uanis(F624) \\sim Ueq, Uanis(F701) \\sim Ueq, Uanis(F702) \\sim Ueq,
Uanis(F703) \\sim Ueq, Uanis(F704) \\sim Ueq, Uanis(F705) \\sim Ueq,
Uanis(F706) \\sim Ueq, Uanis(F710) \\sim Ueq, Uanis(F711) \\sim Ueq,
Uanis(F712) \\sim Ueq, Uanis(F713) \\sim Ueq, Uanis(F714) \\sim Ueq,
Uanis(F715) \\sim Ueq, Uanis(F716) \\sim Ueq, Uanis(F717) \\sim Ueq,
Uanis(F718) \\sim Ueq, Uanis(F719) \\sim Ueq, Uanis(F720) \\sim Ueq,
Uanis(F721) \\sim Ueq, Uanis(F722) \\sim Ueq, Uanis(F723) \\sim Ueq,
Uanis(F724) \\sim Ueq: with sigma of 0.005 and sigma for terminal atoms of 0.01
4. Others
 Sof(F504)=Sof(F505)=Sof(F506)=1-FVAR(1)
 Sof(F404)=Sof(F405)=Sof(F406)=FVAR(1)
 Sof(F507)=Sof(F508)=Sof(F509)=1-FVAR(2)
 Sof(F407)=Sof(F408)=Sof(F409)=FVAR(2)
 Sof(F510)=Sof(F511)=Sof(F512)=1-FVAR(3)
 Sof(F410)=Sof(F411)=Sof(F412)=FVAR(3)
 Sof(F513)=Sof(F514)=Sof(F515)=1-FVAR(4)
 Sof(F413)=Sof(F414)=Sof(F415)=FVAR(4)
 Sof(F516)=Sof(F517)=Sof(F518)=1-FVAR(5)
 Sof(F416)=Sof(F417)=Sof(F418)=FVAR(5)
 Sof(F719)=Sof(F720)=Sof(F721)=1-FVAR(6)
 Sof(F619)=Sof(F620)=Sof(F621)=FVAR(6)
 Sof(F722)=Sof(F723)=Sof(F724)=1-FVAR(7)
 Sof(F622)=Sof(F623)=Sof(F624)=FVAR(7)
 Sof(F710)=Sof(F711)=Sof(F712)=1-FVAR(8)
 Sof(F610)=Sof(F611)=Sof(F612)=FVAR(8)
 Sof(F701)=Sof(F702)=Sof(F703)=1-FVAR(9)
 Sof(F601)=Sof(F602)=Sof(F603)=FVAR(9)
 Fixed Sof: F401(0.5) F402(0.5) F403(0.5) F419(0.5) F420(0.5) F421(0.5)
 F422(0.5) F423(0.5) F424(0.5) F501(0.5) F502(0.5) F503(0.5) F519(0.5)
 F520(0.5) F521(0.5) F522(0.5) F523(0.5) F524(0.5) F604(0.5) F605(0.5)
 F606(0.5) F613(0.5) F614(0.5) F615(0.5) F616(0.5) F617(0.5) F618(0.5)
 F704(0.5) F705(0.5) F706(0.5) F713(0.5) F714(0.5) F715(0.5) F716(0.5)
 F717(0.5) F718(0.5)
5.a Secondary CH2 refined with riding coordinates:
 C4(H4A,H4B), C6(H6A,H6B), C107(H10A,H10B), C113(H11A,H11B), C4A(H4AA,H4AB),
 C6A(H6AA,H6AB), C207(H20B,H20C), C213(H21A,H21B)
5.b Aromatic/amide H refined with riding coordinates:
 C10(H10), C11(H11), C12(H12), C13(H13), C14(H14), C16(H16), C17(H17),
 C18(H18), C19(H19), C20(H20), C103(H103), C104(H104), C105(H105), C111(H111),
 C112(H112), C117(H117), C118(H118), C10A(H10C), C11A(H11F), C12A(H12D),
 C13A(H13A), C14A(H14A), C16A(H16A), C17A(H17A), C18A(H18A), C19A(H19A),
 C20A(H20A), C203(H203), C204(H204), C205(H205), C211(H211), C212(H212),
 C217(H217), C218(H218), C92(H92), C93(H93), C94(H94), C95(H95), C402(H402),
 C404(H404), C406(H406), C410(H410), C412(H412), C414(H414), C418(H418),
 C420(H420), C422(H422), C426(H426), C428(H428), C430(H430), C602(H602),
 C604(H604), C606(H606), C610(H610), C612(H612), C614(H614), C618(H618),
 C620(H620), C622(H622), C626(H626), C628(H628), C630(H630)
5.c Idealised Me refined as rotating group:
 C119(H11C,H11D,H11E), C120(H12A,H12B,H12C), C219(H21C,H21D,H21E), C220(H22A,
 H22B,H22C)
;
_olex2_submission_special_instructions 'No special instructions were received'
_oxdiff_exptl_absorpt_empirical_details
;
Empirical correction (ABSPACK) includes:
- Absorption correction using spherical harmonics
- Frame scaling
;
_oxdiff_exptl_absorpt_empirical_full_max 2.107
_oxdiff_exptl_absorpt_empirical_full_min 0.768

loop_
_space_group_symop_operation_xyz
'x, y, z'
'-x, -y, -z'

loop_
_atom_site_label
_atom_site_type_symbol
_atom_site_fract_x
_atom_site_fract_y
_atom_site_fract_z
_atom_site_U_iso_or_equiv
_atom_site_adp_type
_atom_site_occupancy
_atom_site_site_symmetry_order
_atom_site_calc_flag
_atom_site_refinement_flags_posn
_atom_site_refinement_flags_adp
_atom_site_refinement_flags_occupancy
_atom_site_disorder_assembly
_atom_site_disorder_group
Rh1 Rh 0.02469(2) 0.21244(2) 0.25590(2) 0.02517(4) Uani 1 1 d . . . . .
O5 O 0.20767(15) 0.16743(10) 0.11670(7) 0.0530(5) Uani 1 1 d . . . . .
N101 N -0.00943(15) 0.29176(9) 0.30548(7) 0.0331(4) Uani 1 1 d . . . . .
N108 N 0.15480(16) 0.23220(10) 0.35634(7) 0.0381(4) Uani 1 1 d . . . . .
N110 N 0.26411(16) 0.22457(11) 0.30631(8) 0.0428(5) Uani 1 1 d . . . . .
N114 N -0.13156(15) 0.28273(10) 0.20351(7) 0.0342(4) Uani 1 1 d . . . . .
N116 N -0.18229(14) 0.17781(10) 0.17258(7) 0.0346(4) Uani 1 1 d . . . . .
C2 C 0.04010(17) 0.13024(11) 0.21603(8) 0.0301(4) Uani 1 1 d . . . . .
C3 C 0.08591(17) 0.14921(11) 0.17434(8) 0.0334(4) Uani 1 1 d . . . . .
C4 C 0.1217(2) 0.11362(14) 0.13316(10) 0.0456(6) Uani 1 1 d . . . . .
H4A H 0.1484 0.0747 0.1460 0.055 Uiso 1 1 calc R . . . .
H4B H 0.0613 0.0953 0.1054 0.055 Uiso 1 1 calc R . . . .
C6 C 0.1888(2) 0.23357(14) 0.12553(9) 0.0447(6) Uani 1 1 d . . . . .
H6A H 0.1460 0.2460 0.0957 0.054 Uiso 1 1 calc R . . . .
H6B H 0.2582 0.2710 0.1339 0.054 Uiso 1 1 calc R . . . .
C7 C 0.12627(17) 0.22280(12) 0.16934(8) 0.0335(4) Uani 1 1 d . . . . .
C8 C 0.11577(16) 0.26532(11) 0.20607(8) 0.0306(4) Uani 1 1 d . . . . .
C9 C 0.00092(17) 0.05819(11) 0.23093(8) 0.0333(4) Uani 1 1 d . . . . .
C10 C -0.0386(2) 0.00154(12) 0.19508(10) 0.0412(5) Uani 1 1 d . . . . .
H10 H -0.0341 0.0097 0.1607 0.049 Uiso 1 1 calc R . . . .
C11 C -0.0836(2) -0.06549(12) 0.20883(11) 0.0475(6) Uani 1 1 d . . . . .
H11 H -0.1108 -0.1026 0.1839 0.057 Uiso 1 1 calc R . . . .
C12 C -0.0893(2) -0.07886(13) 0.25855(12) 0.0498(6) Uani 1 1 d . . . . .
H12 H -0.1212 -0.1249 0.2678 0.060 Uiso 1 1 calc R . . . .
C13 C -0.0481(2) -0.02476(14) 0.29474(11) 0.0486(6) Uani 1 1 d . . . . .
H13 H -0.0497 -0.0339 0.3291 0.058 Uiso 1 1 calc R . . . .
C14 C -0.00437(19) 0.04298(12) 0.28096(9) 0.0398(5) Uani 1 1 d . . . . .
H14 H 0.0225 0.0797 0.3062 0.048 Uiso 1 1 calc R . . . .
C15 C 0.16122(18) 0.34140(12) 0.21000(9) 0.0381(5) Uani 1 1 d . . . . .
C16 C 0.2074(2) 0.37850(14) 0.25574(11) 0.0549(7) Uani 1 1 d . . . . .
H16 H 0.2110 0.3543 0.2857 0.066 Uiso 1 1 calc R . . . .
C17 C 0.2479(4) 0.45031(17) 0.25741(13) 0.0839(12) Uani 1 1 d . . . . .
H17 H 0.2792 0.4752 0.2886 0.101 Uiso 1 1 calc R . . . .
C18 C 0.2433(4) 0.48624(16) 0.21423(15) 0.0895(13) Uani 1 1 d . . . . .
H18 H 0.2712 0.5356 0.2158 0.107 Uiso 1 1 calc R . . . .
C19 C 0.1984(3) 0.45053(15) 0.16899(12) 0.0682(9) Uani 1 1 d . . . . .
H19 H 0.1956 0.4751 0.1392 0.082 Uiso 1 1 calc R . . . .
C20 C 0.1573(2) 0.37869(13) 0.16683(10) 0.0466(6) Uani 1 1 d . . . . .
H20 H 0.1258 0.3543 0.1355 0.056 Uiso 1 1 calc R . . . .
C102 C 0.0098(2) 0.28801(12) 0.35581(9) 0.0394(5) Uani 1 1 d . . . . .
C103 C -0.0124(2) 0.33318(16) 0.38892(10) 0.0536(7) Uani 1 1 d . . . . .
H103 H 0.0039 0.3296 0.4240 0.064 Uiso 1 1 calc R . . . .
C104 C -0.0582(3) 0.38312(18) 0.37083(12) 0.0696(9) Uani 1 1 d . . . . .
H104 H -0.0743 0.4146 0.3931 0.083 Uiso 1 1 calc R . . . .
C105 C -0.0806(3) 0.38696(16) 0.31971(12) 0.0622(8) Uani 1 1 d . . . . .
H105 H -0.1132 0.4209 0.3062 0.075 Uiso 1 1 calc R . . . .
C106 C -0.0550(2) 0.34068(12) 0.28806(9) 0.0408(5) Uani 1 1 d . . . . .
C107 C 0.0543(2) 0.23071(13) 0.37480(9) 0.0438(5) Uani 1 1 d . . . . .
H10A H 0.0675 0.2348 0.4119 0.053 Uiso 1 1 calc R . . . .
H10B H -0.0002 0.1853 0.3644 0.053 Uiso 1 1 calc R . . . .
C109 C 0.15828(17) 0.21797(11) 0.30762(8) 0.0327(4) Uani 1 1 d . . . . .
C111 C 0.3247(2) 0.24444(15) 0.35323(11) 0.0545(7) Uani 1 1 d . . . . .
H111 H 0.4008 0.2529 0.3615 0.065 Uiso 1 1 calc R . . . .
C112 C 0.2564(2) 0.24951(14) 0.38453(10) 0.0520(7) Uani 1 1 d . . . . .
H112 H 0.2741 0.2625 0.4193 0.062 Uiso 1 1 calc R . . . .
C113 C -0.0748(2) 0.34763(12) 0.23257(9) 0.0421(5) Uani 1 1 d . . . . .
H11A H -0.1175 0.3811 0.2258 0.051 Uiso 1 1 calc R . . . .
H11B H -0.0040 0.3676 0.2208 0.051 Uiso 1 1 calc R . . . .
C115 C -0.10763(16) 0.22098(11) 0.20749(8) 0.0293(4) Uani 1 1 d . . . . .
C117 C -0.24910(19) 0.21229(15) 0.14702(9) 0.0450(6) Uani 1 1 d . . . . .
H117 H -0.3069 0.1929 0.1206 0.054 Uiso 1 1 calc R . . . .
C118 C -0.2179(2) 0.27745(15) 0.16612(9) 0.0434(6) Uani 1 1 d . . . . .
H118 H -0.2489 0.3135 0.1560 0.052 Uiso 1 1 calc R . . . .
C119 C 0.3128(2) 0.2143(2) 0.26242(12) 0.0663(9) Uani 1 1 d . . . . .
H11C H 0.3337 0.2583 0.2458 0.099 Uiso 1 1 calc GR . . . .
H11D H 0.2602 0.1788 0.2392 0.099 Uiso 1 1 calc GR . . . .
H11E H 0.3772 0.1990 0.2728 0.099 Uiso 1 1 calc GR . . . .
C120 C -0.1970(2) 0.10371(13) 0.16321(10) 0.0472(6) Uani 1 1 d . . . . .
H12A H -0.1877 0.0820 0.1952 0.071 Uiso 1 1 calc GR . . . .
H12B H -0.1431 0.0976 0.1429 0.071 Uiso 1 1 calc GR . . . .
H12C H -0.2701 0.0816 0.1453 0.071 Uiso 1 1 calc GR . . . .
Rh1A Rh -0.00821(2) 0.75139(2) 0.23634(2) 0.02424(4) Uani 1 1 d . . . . .
O5A O -0.13244(19) 0.49698(9) 0.24413(8) 0.0595(5) Uani 1 1 d . . . . .
N201 N 0.08433(14) 0.83630(9) 0.19446(7) 0.0314(4) Uani 1 1 d . . . . .
N208 N 0.20059(15) 0.82797(10) 0.29602(7) 0.0372(4) Uani 1 1 d . . . . .
N210 N 0.17967(16) 0.72182(11) 0.31274(7) 0.0383(4) Uani 1 1 d . . . . .
N214 N -0.12633(15) 0.76232(9) 0.13451(6) 0.0329(4) Uani 1 1 d . . . . .
N216 N -0.24802(15) 0.73285(10) 0.18209(7) 0.0339(4) Uani 1 1 d . . . . .
C2A C -0.09972(16) 0.67990(11) 0.27682(7) 0.0286(4) Uani 1 1 d . . . . .
C3A C -0.12096(18) 0.61427(11) 0.25668(8) 0.0329(4) Uani 1 1 d . . . . .
C4A C -0.1782(2) 0.54182(12) 0.27049(11) 0.0470(6) Uani 1 1 d . . . . .
H4AA H -0.1644 0.5374 0.3071 0.056 Uiso 1 1 calc R . . . .
H4AB H -0.2574 0.5304 0.2596 0.056 Uiso 1 1 calc R . . . .
C6A C -0.0860(2) 0.53117(12) 0.20278(11) 0.0488(6) Uani 1 1 d . . . . .
H6AA H -0.1373 0.5170 0.1712 0.059 Uiso 1 1 calc R . . . .
H6AB H -0.0181 0.5199 0.1989 0.059 Uiso 1 1 calc R . . . .
C7A C -0.06341(18) 0.60750(11) 0.21585(8) 0.0331(4) Uani 1 1 d . . . . .
C8A C 0.00752(17) 0.66551(11) 0.20255(7) 0.0290(4) Uani 1 1 d . . . . .
C9A C -0.13264(17) 0.70007(11) 0.32310(7) 0.0301(4) Uani 1 1 d . . . . .
C10A C -0.2093(2) 0.65380(14) 0.34792(9) 0.0421(5) Uani 1 1 d . . . . .
H10C H -0.2434 0.6078 0.3338 0.051 Uiso 1 1 calc R . . . .
C11A C -0.2359(2) 0.67402(16) 0.39248(10) 0.0506(6) Uani 1 1 d . . . . .
H11F H -0.2869 0.6416 0.4089 0.061 Uiso 1 1 calc R . . . .
C12A C -0.1891(2) 0.74094(16) 0.41320(9) 0.0498(6) Uani 1 1 d . . . . .
H12D H -0.2070 0.7544 0.4440 0.060 Uiso 1 1 calc R . . . .
C13A C -0.1161(2) 0.78830(15) 0.38894(9) 0.0460(6) Uani 1 1 d . . . . .
H13A H -0.0851 0.8348 0.4026 0.055 Uiso 1 1 calc R . . . .
C14A C -0.08786(19) 0.76777(12) 0.34451(8) 0.0367(5) Uani 1 1 d . . . . .
H14A H -0.0369 0.8006 0.3283 0.044 Uiso 1 1 calc R . . . .
C15A C 0.08805(19) 0.66657(11) 0.16918(8) 0.0338(4) Uani 1 1 d . . . . .
C16A C 0.1926(2) 0.71246(14) 0.17757(10) 0.0450(6) Uani 1 1 d . . . . .
H16A H 0.2140 0.7448 0.2058 0.054 Uiso 1 1 calc R . . . .
C17A C 0.2657(3) 0.71118(18) 0.14483(13) 0.0632(8) Uani 1 1 d . . . . .
H17A H 0.3368 0.7426 0.1508 0.076 Uiso 1 1 calc R . . . .
C18A C 0.2358(3) 0.66449(19) 0.10359(13) 0.0698(9) Uani 1 1 d . . . . .
H18A H 0.2859 0.6644 0.0811 0.084 Uiso 1 1 calc R . . . .
C19A C 0.1337(3) 0.61834(16) 0.09509(11) 0.0595(8) Uani 1 1 d . . . . .
H19A H 0.1137 0.5856 0.0672 0.071 Uiso 1 1 calc R . . . .
C20A C 0.0599(2) 0.61944(13) 0.12707(9) 0.0433(5) Uani 1 1 d . . . . .
H20A H -0.0110 0.5878 0.1205 0.052 Uiso 1 1 calc R . . . .
C202 C 0.16272(19) 0.88970(12) 0.22004(9) 0.0382(5) Uani 1 1 d . . . . .
C203 C 0.2244(2) 0.94428(14) 0.19604(12) 0.0542(7) Uani 1 1 d . . . . .
H203 H 0.2809 0.9803 0.2148 0.065 Uiso 1 1 calc R . . . .
C204 C 0.2030(3) 0.94583(15) 0.14495(13) 0.0614(8) Uani 1 1 d . . . . .
H204 H 0.2451 0.9826 0.1279 0.074 Uiso 1 1 calc R . . . .
C205 C 0.1200(2) 0.89343(14) 0.11870(11) 0.0503(6) Uani 1 1 d . . . . .
H205 H 0.1017 0.8947 0.0835 0.060 Uiso 1 1 calc R . . . .
C206 C 0.06327(19) 0.83881(12) 0.14425(8) 0.0363(5) Uani 1 1 d . . . . .
C207 C 0.1783(2) 0.89028(12) 0.27621(9) 0.0419(5) Uani 1 1 d . . . . .
H20B H 0.2392 0.9315 0.2897 0.050 Uiso 1 1 calc R . . . .
H20C H 0.1121 0.8953 0.2881 0.050 Uiso 1 1 calc R . . . .
C209 C 0.12973(17) 0.76334(12) 0.28626(8) 0.0316(4) Uani 1 1 d . . . . .
C211 C 0.2791(2) 0.76040(16) 0.33802(10) 0.0498(6) Uani 1 1 d . . . . .
H211 H 0.3288 0.7427 0.3590 0.060 Uiso 1 1 calc R . . . .
C212 C 0.2925(2) 0.82636(16) 0.32774(10) 0.0486(6) Uani 1 1 d . . . . .
H212 H 0.3533 0.8650 0.3398 0.058 Uiso 1 1 calc R . . . .
C213 C -0.0232(2) 0.77956(12) 0.11531(8) 0.0372(5) Uani 1 1 d . . . . .
H21A H -0.0351 0.7917 0.0800 0.045 Uiso 1 1 calc R . . . .
H21B H 0.0029 0.7378 0.1158 0.045 Uiso 1 1 calc R . . . .
C215 C -0.13949(17) 0.74750(10) 0.18258(7) 0.0280(4) Uani 1 1 d . . . . .
C217 C -0.3002(2) 0.73783(14) 0.13460(9) 0.0452(6) Uani 1 1 d . . . . .
H217 H -0.3760 0.7296 0.1250 0.054 Uiso 1 1 calc R . . . .
C218 C -0.2242(2) 0.75635(13) 0.10494(9) 0.0442(6) Uani 1 1 d . . . . .
H218 H -0.2353 0.7640 0.0702 0.053 Uiso 1 1 calc R . . . .
C219 C 0.1382(2) 0.64578(15) 0.31417(11) 0.0517(6) Uani 1 1 d . . . . .
H21C H 0.1501 0.6238 0.2837 0.078 Uiso 1 1 calc GR . . . .
H21D H 0.0604 0.6326 0.3162 0.078 Uiso 1 1 calc GR . . . .
H21E H 0.1765 0.6302 0.3435 0.078 Uiso 1 1 calc GR . . . .
C220 C -0.30718(19) 0.71502(15) 0.22428(10) 0.0466(6) Uani 1 1 d . . . . .
H22A H -0.2672 0.7451 0.2538 0.070 Uiso 1 1 calc GR . . . .
H22B H -0.3151 0.6662 0.2314 0.070 Uiso 1 1 calc GR . . . .
H22C H -0.3791 0.7218 0.2161 0.070 Uiso 1 1 calc GR . . . .
F96 F 0.7260(3) 0.25727(16) 0.39337(15) 0.1411(13) Uani 1 1 d . U . . .
F97 F 0.6982(2) 0.23489(17) 0.29304(14) 0.1380(13) Uani 1 1 d . U . . .
C90 C 0.7447(3) 0.20190(19) 0.37324(14) 0.0687(9) Uani 1 1 d . . . . .
C91 C 0.7302(2) 0.19024(19) 0.32283(13) 0.0645(8) Uani 1 1 d . . . . .
C92 C 0.7489(3) 0.1323(2) 0.30306(14) 0.0834(13) Uani 1 1 d . . . . .
H92 H 0.7396 0.1234 0.2678 0.100 Uiso 1 1 calc R . . . .
C93 C 0.7814(3) 0.0873(2) 0.3352(3) 0.0994(17) Uani 1 1 d . . . . .
H93 H 0.7945 0.0468 0.3220 0.119 Uiso 1 1 calc R . . . .
C94 C 0.7949(4) 0.0999(3) 0.3850(3) 0.1079(19) Uani 1 1 d . . . . .
H94 H 0.8166 0.0681 0.4069 0.130 Uiso 1 1 calc R . . . .
C95 C 0.7779(3) 0.1573(3) 0.40383(15) 0.0921(14) Uani 1 1 d . . . . .
H95 H 0.7893 0.1666 0.4391 0.110 Uiso 1 1 calc R . . . .
F401 F 0.5714(5) 0.43678(18) 0.65613(15) 0.0741(15) Uani 0.5 1 d D U P A 1
F402 F 0.6169(4) 0.3819(2) 0.71614(18) 0.0868(17) Uani 0.5 1 d D U P A 1
F403 F 0.4611(4) 0.3928(3) 0.7047(2) 0.095(2) Uani 0.5 1 d D U P A 1
F404 F 0.3596(3) 0.12938(12) 0.71196(9) 0.0945(11) Uani 0.898(4) 1 d D U P B 1
F405 F 0.42979(19) 0.07786(10) 0.66222(11) 0.0760(8) Uani 0.898(4) 1 d D U P B 1
F406 F 0.27501(17) 0.08987(12) 0.64103(10) 0.0835(9) Uani 0.898(4) 1 d D U P B 1
F407 F 0.8933(2) 0.43063(14) 0.56260(16) 0.0792(12) Uani 0.684(6) 1 d D U P C 1
F408 F 0.9490(5) 0.3970(2) 0.50074(14) 0.113(2) Uani 0.684(6) 1 d D U P C 1
F409 F 1.0076(3) 0.37741(19) 0.5752(2) 0.1104(19) Uani 0.684(6) 1 d D U P C 1
F410 F 0.7250(4) 0.06504(17) 0.5284(3) 0.0779(15) Uani 0.693(15) 1 d D U P D 1
F411 F 0.8913(4) 0.1208(3) 0.52853(18) 0.0661(12) Uani 0.693(15) 1 d D U P D 1
F412 F 0.8268(6) 0.1088(3) 0.59772(12) 0.0668(14) Uani 0.693(15) 1 d D U P D 1
F413 F 0.3101(4) 0.4458(2) 0.51839(12) 0.0724(12) Uani 0.695(8) 1 d D U P E 1
F414 F 0.2230(3) 0.4049(3) 0.4472(3) 0.116(2) Uani 0.695(8) 1 d D U P E 1
F415 F 0.3386(4) 0.50498(16) 0.45634(17) 0.0768(12) Uani 0.695(8) 1 d D U P E 1
F416 F 0.6018(6) 0.3673(3) 0.3426(2) 0.119(2) Uani 0.603(8) 1 d D U P F 1
F417 F 0.7188(3) 0.4389(3) 0.39382(17) 0.1030(18) Uani 0.603(8) 1 d D U P F 1
F418 F 0.5997(5) 0.4730(3) 0.3510(3) 0.109(2) Uani 0.603(8) 1 d D U P F 1
F419 F 0.0826(5) 0.1278(3) 0.4598(3) 0.077(2) Uani 0.5 1 d D U P G 1
F420 F 0.1273(5) 0.0551(3) 0.50712(17) 0.0726(19) Uani 0.5 1 d D U P G 1
F421 F 0.0723(4) 0.0252(2) 0.4311(2) 0.0813(18) Uani 0.5 1 d D U P G 1
F422 F 0.5087(4) 0.1085(3) 0.3464(2) 0.109(3) Uani 0.5 1 d D U P H 1
F423 F 0.3420(4) 0.0609(2) 0.31997(14) 0.0726(13) Uani 0.5 1 d D U P H 1
F424 F 0.4250(6) 0.0067(3) 0.3671(2) 0.1065(18) Uani 0.5 1 d D U P H 1
F501 F 0.5032(5) 0.3763(3) 0.72402(14) 0.0822(18) Uani 0.5 1 d D U P A 2
F502 F 0.5046(5) 0.4298(2) 0.65769(18) 0.0790(16) Uani 0.5 1 d D U P A 2
F503 F 0.6422(3) 0.4011(2) 0.6885(2) 0.0862(17) Uani 0.5 1 d D U P A 2
F504 F 0.3502(16) 0.0677(4) 0.6340(5) 0.082(5) Uani 0.102(4) 1 d D U P B 2
F505 F 0.2882(11) 0.1209(7) 0.6847(7) 0.077(5) Uani 0.102(4) 1 d D U P B 2
F506 F 0.4449(10) 0.1106(8) 0.7030(6) 0.085(5) Uani 0.102(4) 1 d D U P B 2
F507 F 1.0122(4) 0.3646(4) 0.5280(4) 0.085(2) Uani 0.316(6) 1 d D U P C 2
F508 F 0.9531(8) 0.4092(4) 0.5839(2) 0.110(4) Uani 0.316(6) 1 d D U P C 2
F509 F 0.9028(6) 0.4197(4) 0.5081(4) 0.106(3) Uani 0.316(6) 1 d D U P C 2
F510 F 0.8568(10) 0.1209(5) 0.5966(3) 0.059(3) Uani 0.307(15) 1 d D U P D 2
F511 F 0.7078(6) 0.0668(4) 0.5530(7) 0.100(4) Uani 0.307(15) 1 d D U P D 2
F512 F 0.8512(14) 0.0987(7) 0.5184(4) 0.089(3) Uani 0.307(15) 1 d D U P D 2
F513 F 0.2842(8) 0.4714(7) 0.4336(4) 0.100(3) Uani 0.305(8) 1 d D U P E 2
F514 F 0.3341(7) 0.4733(6) 0.5121(3) 0.093(3) Uani 0.305(8) 1 d D U P E 2
F515 F 0.2247(4) 0.3852(3) 0.4746(4) 0.079(2) Uani 0.305(8) 1 d D U P E 2
F516 F 0.6841(8) 0.4799(4) 0.3859(3) 0.141(4) Uani 0.397(8) 1 d D U P F 2
F517 F 0.5446(7) 0.4353(5) 0.33383(18) 0.090(2) Uani 0.397(8) 1 d D U P F 2
F518 F 0.6508(7) 0.3765(4) 0.3555(3) 0.082(2) Uani 0.397(8) 1 d D U P F 2
F519 F 0.1141(5) 0.0340(3) 0.4936(2) 0.083(2) Uani 0.5 1 d D U P G 2
F520 F 0.0628(4) 0.0563(3) 0.41850(19) 0.093(2) Uani 0.5 1 d D U P G 2
F521 F 0.0985(4) 0.1331(3) 0.4770(2) 0.0615(16) Uani 0.5 1 d D U P G 2
F522 F 0.3576(5) 0.0254(3) 0.3332(3) 0.131(3) Uani 0.5 1 d D U P H 2
F523 F 0.5111(5) 0.0461(3) 0.37885(19) 0.1068(17) Uani 0.5 1 d D U P H 2
F524 F 0.4776(4) 0.1242(3) 0.33518(19) 0.0689(14) Uani 0.5 1 d D U P H 2
C401 C 0.48217(16) 0.25088(10) 0.56931(7) 0.0268(4) Uani 1 1 d . . . . .
C402 C 0.51080(16) 0.31274(11) 0.59925(8) 0.0294(4) Uani 1 1 d . . . . .
H402 H 0.5407 0.3557 0.5849 0.035 Uiso 1 1 calc R . . . .
C403 C 0.49684(17) 0.31322(11) 0.64941(8) 0.0332(4) Uani 1 1 d D . . . .
C404 C 0.45237(19) 0.25206(12) 0.67165(8) 0.0362(5) Uani 1 1 d . . . . .
H404 H 0.4418 0.2525 0.7058 0.043 Uiso 1 1 calc R . . . .
C405 C 0.42360(18) 0.19019(11) 0.64294(8) 0.0343(4) Uani 1 1 d D . . . .
C406 C 0.43943(17) 0.18972(11) 0.59301(8) 0.0306(4) Uani 1 1 d . . . . .
H406 H 0.4205 0.1463 0.5744 0.037 Uiso 1 1 calc R . . . .
C407 C 0.5357(2) 0.38035(13) 0.68041(8) 0.0440(6) Uani 1 1 d D . . . .
C408 C 0.3751(2) 0.12244(13) 0.66528(9) 0.0473(6) Uani 1 1 d D . . . .
C409 C 0.63881(17) 0.24920(11) 0.52124(7) 0.0291(4) Uani 1 1 d . . . . .
C410 C 0.72533(17) 0.31046(12) 0.52720(8) 0.0330(4) Uani 1 1 d . . . . .
H410 H 0.7103 0.3538 0.5227 0.040 Uiso 1 1 calc R . . . .
C411 C 0.83288(18) 0.31018(13) 0.53958(9) 0.0410(5) Uani 1 1 d D . . . .
C412 C 0.8582(2) 0.24832(15) 0.54705(10) 0.0455(6) Uani 1 1 d . . . . .
H412 H 0.9313 0.2479 0.5555 0.055 Uiso 1 1 calc R . . . .
C413 C 0.7743(2) 0.18721(13) 0.54189(9) 0.0420(5) Uani 1 1 d D . . . .
C414 C 0.66663(19) 0.18717(12) 0.52906(8) 0.0343(4) Uani 1 1 d . . . . .
H414 H 0.6108 0.1441 0.5255 0.041 Uiso 1 1 calc R . . . .
C415 C 0.9222(2) 0.37728(16) 0.54270(11) 0.0577(7) Uani 1 1 d D . . . .
C416 C 0.8008(2) 0.12013(16) 0.55024(10) 0.0577(7) Uani 1 1 d D . . . .
C417 C 0.49779(16) 0.31847(10) 0.48215(7) 0.0275(4) Uani 1 1 d . . . . .
C418 C 0.42065(17) 0.35219(11) 0.48993(8) 0.0309(4) Uani 1 1 d . . . . .
H418 H 0.3778 0.3376 0.5158 0.037 Uiso 1 1 calc R . . . .
C419 C 0.40423(19) 0.40651(12) 0.46109(9) 0.0375(5) Uani 1 1 d D . . . .
C420 C 0.4655(2) 0.42939(13) 0.42326(9) 0.0437(5) Uani 1 1 d . . . . .
H420 H 0.4552 0.4666 0.4037 0.052 Uiso 1 1 calc R . . . .
C421 C 0.5421(2) 0.39682(12) 0.41459(9) 0.0418(5) Uani 1 1 d D . . . .
C422 C 0.55701(18) 0.34232(11) 0.44302(8) 0.0337(4) Uani 1 1 d . . . . .
H422 H 0.6093 0.3203 0.4357 0.040 Uiso 1 1 calc R . . . .
C423 C 0.3170(2) 0.43815(13) 0.47002(10) 0.0521(6) Uani 1 1 d D . . . .
C424 C 0.6105(3) 0.42036(16) 0.37443(11) 0.0717(10) Uani 1 1 d D . . . .
C425 C 0.43035(17) 0.18300(10) 0.47762(8) 0.0288(4) Uani 1 1 d . . . . .
C426 C 0.32076(17) 0.15733(11) 0.48325(8) 0.0325(4) Uani 1 1 d . . . . .
H426 H 0.2957 0.1764 0.5100 0.039 Uiso 1 1 calc R . . . .
C427 C 0.24719(18) 0.10503(12) 0.45131(9) 0.0382(5) Uani 1 1 d D . . . .
C428 C 0.2800(2) 0.07635(13) 0.41167(9) 0.0440(6) Uani 1 1 d . . . . .
H428 H 0.2301 0.0407 0.3896 0.053 Uiso 1 1 calc R . . . .
C429 C 0.3875(2) 0.10094(12) 0.40494(9) 0.0438(6) Uani 1 1 d D . . . .
C430 C 0.46117(18) 0.15279(11) 0.43741(8) 0.0349(5) Uani 1 1 d . . . . .
H430 H 0.5347 0.1680 0.4320 0.042 Uiso 1 1 calc R . . . .
C431 C 0.1318(2) 0.07991(13) 0.46082(10) 0.0500(6) Uani 1 1 d D . . . .
C432 C 0.4248(2) 0.07171(16) 0.36187(12) 0.0738(11) Uani 1 1 d D . . . .
B400 B 0.51177(18) 0.25036(12) 0.51221(8) 0.0265(4) Uani 1 1 d . . . . .
F601 F 0.1737(4) 0.3550(3) 0.04413(17) 0.110(2) Uani 0.655(5) 1 d D U P I 1
F602 F 0.1295(2) 0.3798(2) -0.03144(12) 0.0729(11) Uani 0.655(5) 1 d D U P I 1
F603 F 0.2208(3) 0.4582(2) 0.02150(17) 0.1090(16) Uani 0.655(5) 1 d D U P I 1
F604 F 0.4725(6) 0.4281(3) -0.14209(17) 0.109(3) Uani 0.5 1 d D U P J 1
F605 F 0.4802(6) 0.5181(2) -0.0979(3) 0.108(2) Uani 0.5 1 d D U P J 1
F606 F 0.6089(3) 0.4742(3) -0.0877(2) 0.113(2) Uani 0.5 1 d D U P J 1
F607 F 0.15887(15) 0.02744(11) 0.02486(8) 0.0745(5) Uani 1 1 d . U . . .
F608 F 0.08757(14) 0.09728(11) -0.01259(10) 0.0879(7) Uani 1 1 d . U . . .
F609 F 0.09457(17) 0.00518(12) -0.05178(8) 0.0967(8) Uani 1 1 d . U . . .
F610 F 0.3675(6) 0.0481(3) -0.1622(2) 0.0857(19) Uani 0.587(15) 1 d D U P K 1
F611 F 0.4291(8) 0.1572(3) -0.1681(2) 0.0842(18) Uani 0.587(15) 1 d D U P K 1
F612 F 0.5271(3) 0.1032(5) -0.13088(17) 0.0886(19) Uani 0.587(15) 1 d D U P K 1
F613 F 0.4714(4) 0.4027(3) 0.19231(19) 0.0857(15) Uani 0.5 1 d D U P L 1
F614 F 0.6376(4) 0.4195(3) 0.1911(3) 0.108(3) Uani 0.5 1 d D U P L 1
F615 F 0.5572(7) 0.3593(3) 0.24811(13) 0.124(2) Uani 0.5 1 d D U P L 1
F616 F 0.4296(5) 0.1032(3) 0.21976(18) 0.0918(17) Uani 0.5 1 d D U P M 1
F617 F 0.5671(3) 0.0987(2) 0.1894(2) 0.0766(12) Uani 0.5 1 d D U P M 1
F618 F 0.4152(5) 0.0610(2) 0.14765(19) 0.093(2) Uani 0.5 1 d D U P M 1
F619 F 0.8328(2) 0.47000(13) 0.07705(13) 0.0633(9) Uani 0.717(8) 1 d D U P N 1
F620 F 0.9468(4) 0.4579(2) 0.03238(15) 0.1022(18) Uani 0.717(8) 1 d D U P N 1
F621 F 0.9487(4) 0.4222(2) 0.10710(14) 0.0858(14) Uani 0.717(8) 1 d D U P N 1
F622 F 0.9224(5) 0.1969(4) -0.0100(3) 0.0919(19) Uani 0.533(11) 1 d D U P O 1
F623 F 0.8843(7) 0.1615(4) 0.05898(16) 0.103(2) Uani 0.533(11) 1 d D U P O 1
F624 F 0.7722(4) 0.1199(3) -0.0077(4) 0.104(2) Uani 0.533(11) 1 d D U P O 1
F701 F 0.1592(6) 0.4255(5) -0.0173(3) 0.119(3) Uani 0.345(5) 1 d D U P I 2
F702 F 0.2060(6) 0.3922(4) 0.05424(19) 0.080(2) Uani 0.345(5) 1 d D U P I 2
F703 F 0.1273(4) 0.3189(3) -0.0035(3) 0.106(3) Uani 0.345(5) 1 d D U P I 2
F704 F 0.5292(5) 0.52201(19) -0.0914(2) 0.0786(17) Uani 0.5 1 d D U P J 2
F705 F 0.5788(5) 0.4360(3) -0.1148(2) 0.1058(19) Uani 0.5 1 d D U P J 2
F706 F 0.4226(4) 0.4416(3) -0.14094(14) 0.0865(19) Uani 0.5 1 d D U P J 2
F710 F 0.4701(8) 0.1604(3) -0.1594(3) 0.082(3) Uani 0.413(15) 1 d D U P K 2
F711 F 0.4893(11) 0.0665(7) -0.1316(3) 0.111(3) Uani 0.413(15) 1 d D U P K 2
F712 F 0.3393(6) 0.0693(6) -0.1706(2) 0.087(3) Uani 0.413(15) 1 d D U P K 2
F713 F 0.6319(4) 0.3729(2) 0.24038(14) 0.0703(11) Uani 0.5 1 d D U P L 2
F714 F 0.4765(4) 0.3869(4) 0.2190(3) 0.132(3) Uani 0.5 1 d D U P L 2
F715 F 0.6072(5) 0.4290(2) 0.17850(18) 0.086(2) Uani 0.5 1 d D U P L 2
F716 F 0.4770(6) 0.0671(2) 0.15191(19) 0.0940(19) Uani 0.5 1 d D U P M 2
F717 F 0.3720(3) 0.0950(2) 0.1940(2) 0.0842(15) Uani 0.5 1 d D U P M 2
F718 F 0.5344(5) 0.1207(3) 0.2236(2) 0.127(2) Uani 0.5 1 d D U P M 2
F719 F 0.9871(4) 0.4272(5) 0.0504(4) 0.080(3) Uani 0.283(8) 1 d D U P N 2
F720 F 0.9078(9) 0.4281(5) 0.1127(2) 0.097(4) Uani 0.283(8) 1 d D U P N 2
F721 F 0.8571(8) 0.4735(3) 0.0457(5) 0.118(4) Uani 0.283(8) 1 d D U P N 2
F722 F 0.8124(10) 0.1272(4) 0.0481(3) 0.114(3) Uani 0.467(11) 1 d D U P O 2
F723 F 0.7788(6) 0.1369(4) -0.0287(3) 0.097(2) Uani 0.467(11) 1 d D U P O 2
F724 F 0.9341(4) 0.1899(5) 0.0078(4) 0.114(3) Uani 0.467(11) 1 d D U P O 2
C601 C 0.45287(17) 0.32370(11) 0.00181(7) 0.0301(4) Uani 1 1 d . . . . .
C602 C 0.35746(19) 0.33299(13) 0.01502(8) 0.0372(5) Uani 1 1 d . . . . .
H602 H 0.3240 0.3056 0.0401 0.045 Uiso 1 1 calc R . . . .
C603 C 0.3101(2) 0.38123(14) -0.00745(9) 0.0471(6) Uani 1 1 d D . . . .
C604 C 0.3561(2) 0.42201(14) -0.04379(10) 0.0506(6) Uani 1 1 d . . . . .
H604 H 0.3237 0.4549 -0.0591 0.061 Uiso 1 1 calc R . . . .
C605 C 0.4506(2) 0.41401(13) -0.05754(9) 0.0455(6) Uani 1 1 d D . . . .
C606 C 0.49779(19) 0.36563(11) -0.03516(8) 0.0356(5) Uani 1 1 d . . . . .
H606 H 0.5626 0.3610 -0.0454 0.043 Uiso 1 1 calc R . . . .
C607 C 0.2051(3) 0.38685(18) 0.00661(11) 0.0723(10) Uani 1 1 d D . . . .
C608 C 0.4987(3) 0.45571(15) -0.09847(12) 0.0665(8) Uani 1 1 d D . . . .
C609 C 0.42512(17) 0.19154(11) -0.01100(8) 0.0308(4) Uani 1 1 d . . . . .
C610 C 0.32420(17) 0.15079(11) -0.00017(8) 0.0333(4) Uani 1 1 d . . . . .
H610 H 0.3009 0.1607 0.0302 0.040 Uiso 1 1 calc R . . . .
C611 C 0.25746(19) 0.09640(12) -0.03269(9) 0.0389(5) Uani 1 1 d . . . . .
C612 C 0.2881(2) 0.08016(13) -0.07756(10) 0.0443(6) Uani 1 1 d . . . . .
H612 H 0.2425 0.0429 -0.0996 0.053 Uiso 1 1 calc R . . . .
C613 C 0.3871(2) 0.11988(12) -0.08924(9) 0.0413(5) Uani 1 1 d D . . . .
C614 C 0.45337(18) 0.17449(11) -0.05667(8) 0.0349(5) Uani 1 1 d . . . . .
H614 H 0.5203 0.2012 -0.0658 0.042 Uiso 1 1 calc R . . . .
C615 C 0.1499(2) 0.05639(14) -0.01891(11) 0.0498(6) Uani 1 1 d . . . . .
C616 C 0.4235(2) 0.10545(14) -0.13743(10) 0.0562(7) Uani 1 1 d D . . . .
C617 C 0.48916(16) 0.25251(11) 0.08379(8) 0.0294(4) Uani 1 1 d . . . . .
C618 C 0.51149(18) 0.31144(12) 0.11623(8) 0.0343(4) Uani 1 1 d . . . . .
H618 H 0.5185 0.3556 0.1025 0.041 Uiso 1 1 calc R . . . .
C619 C 0.52378(19) 0.30722(14) 0.16812(9) 0.0416(5) Uani 1 1 d D . . . .
C620 C 0.51174(19) 0.24361(14) 0.18934(9) 0.0428(5) Uani 1 1 d . . . . .
H620 H 0.5211 0.2407 0.2247 0.051 Uiso 1 1 calc R . . . .
C621 C 0.48590(17) 0.18468(13) 0.15802(8) 0.0387(5) Uani 1 1 d D . . . .
C622 C 0.47554(16) 0.18894(12) 0.10621(8) 0.0331(4) Uani 1 1 d . . . . .
H622 H 0.4587 0.1474 0.0856 0.040 Uiso 1 1 calc R . . . .
C623 C 0.5532(3) 0.37245(17) 0.20081(10) 0.0654(8) Uani 1 1 d D . . . .
C624 C 0.4723(2) 0.11539(15) 0.18010(9) 0.0548(7) Uani 1 1 d D . . . .
C625 C 0.62967(17) 0.27511(11) 0.02364(7) 0.0302(4) Uani 1 1 d . . . . .
C626 C 0.70180(17) 0.34115(12) 0.03844(8) 0.0344(5) Uani 1 1 d . . . . .
H626 H 0.6732 0.3787 0.0441 0.041 Uiso 1 1 calc R . . . .
C627 C 0.81351(18) 0.35363(14) 0.04508(8) 0.0428(6) Uani 1 1 d D . . . .
C628 C 0.8587(2) 0.30070(17) 0.03638(10) 0.0502(6) Uani 1 1 d . . . . .
H628 H 0.9352 0.3093 0.0403 0.060 Uiso 1 1 calc R . . . .
C629 C 0.7898(2) 0.23498(15) 0.02178(9) 0.0472(6) Uani 1 1 d D . . . .
C630 C 0.67726(19) 0.22244(13) 0.01595(8) 0.0371(5) Uani 1 1 d . . . . .
H630 H 0.6318 0.1766 0.0064 0.045 Uiso 1 1 calc R . . . .
C631 C 0.8872(2) 0.42343(17) 0.06415(10) 0.0596(8) Uani 1 1 d D . . . .
C632 C 0.8360(3) 0.1764(2) 0.01478(12) 0.0732(10) Uani 1 1 d D . . . .
B600 B 0.49861(18) 0.26037(12) 0.02427(9) 0.0282(4) Uani 1 1 d . . . . .

loop_
_atom_site_aniso_label
_atom_site_aniso_U_11
_atom_site_aniso_U_22
_atom_site_aniso_U_33
_atom_site_aniso_U_23
_atom_site_aniso_U_13
_atom_site_aniso_U_12
Rh1 0.02490(8) 0.02535(8) 0.02327(8) -0.00200(5) -0.00099(5) 0.00643(6)
O5 0.0489(10) 0.0587(11) 0.0536(11) -0.0077(9) 0.0225(9) 0.0127(9)
N101 0.0388(10) 0.0292(9) 0.0311(9) -0.0028(7) 0.0047(7) 0.0098(7)
N108 0.0439(11) 0.0359(10) 0.0301(9) -0.0035(7) -0.0089(8) 0.0114(8)
N110 0.0291(9) 0.0510(12) 0.0442(11) 0.0046(9) -0.0067(8) 0.0108(8)
N114 0.0358(9) 0.0407(10) 0.0309(9) 0.0082(8) 0.0065(7) 0.0178(8)
N116 0.0266(9) 0.0467(11) 0.0292(9) -0.0014(8) -0.0020(7) 0.0114(8)
C2 0.0290(10) 0.0306(10) 0.0305(10) -0.0038(8) -0.0008(8) 0.0107(8)
C3 0.0319(10) 0.0343(11) 0.0332(11) -0.0034(9) 0.0014(8) 0.0100(9)
C4 0.0488(14) 0.0454(13) 0.0436(13) -0.0073(11) 0.0125(11) 0.0134(11)
C6 0.0414(13) 0.0497(14) 0.0395(13) -0.0024(10) 0.0121(10) 0.0051(11)
C7 0.0286(10) 0.0393(11) 0.0297(10) -0.0003(9) 0.0012(8) 0.0070(9)
C8 0.0259(10) 0.0321(10) 0.0293(10) 0.0015(8) 0.0011(8) 0.0026(8)
C9 0.0313(10) 0.0307(10) 0.0389(11) -0.0010(9) 0.0034(9) 0.0118(8)
C10 0.0462(13) 0.0340(11) 0.0437(13) -0.0036(10) 0.0033(10) 0.0141(10)
C11 0.0477(14) 0.0295(11) 0.0639(17) -0.0045(11) 0.0028(12) 0.0121(10)
C12 0.0460(14) 0.0309(12) 0.0737(19) 0.0093(12) 0.0112(13) 0.0115(10)
C13 0.0521(15) 0.0438(14) 0.0539(15) 0.0125(12) 0.0154(12) 0.0163(11)
C14 0.0410(12) 0.0375(12) 0.0422(13) -0.0002(10) 0.0065(10) 0.0133(10)
C15 0.0347(11) 0.0330(11) 0.0387(12) -0.0015(9) 0.0053(9) -0.0024(9)
C16 0.0634(17) 0.0400(13) 0.0431(14) -0.0044(11) -0.0001(12) -0.0095(12)
C17 0.113(3) 0.0439(16) 0.060(2) -0.0127(14) 0.0005(19) -0.0251(18)
C18 0.129(3) 0.0325(15) 0.076(2) -0.0010(15) 0.012(2) -0.0230(18)
C19 0.092(2) 0.0396(15) 0.0589(18) 0.0103(13) 0.0185(17) -0.0064(15)
C20 0.0524(15) 0.0373(12) 0.0429(13) 0.0017(10) 0.0098(11) 0.0005(11)
C102 0.0444(13) 0.0403(12) 0.0316(11) -0.0048(9) 0.0041(9) 0.0103(10)
C103 0.0662(17) 0.0616(17) 0.0357(13) -0.0106(12) 0.0056(12) 0.0244(14)
C104 0.098(3) 0.073(2) 0.0514(17) -0.0186(15) 0.0087(16) 0.0483(19)
C105 0.088(2) 0.0574(17) 0.0555(17) -0.0052(13) 0.0092(15) 0.0446(17)
C106 0.0494(13) 0.0343(11) 0.0420(13) -0.0017(10) 0.0061(10) 0.0177(10)
C107 0.0589(15) 0.0461(13) 0.0264(11) 0.0006(9) 0.0044(10) 0.0162(11)
C109 0.0320(11) 0.0319(10) 0.0303(11) -0.0011(8) -0.0043(8) 0.0075(8)
C111 0.0390(13) 0.0550(16) 0.0578(17) -0.0012(13) -0.0216(12) 0.0085(12)
C112 0.0587(16) 0.0452(14) 0.0428(14) -0.0073(11) -0.0245(13) 0.0157(12)
C113 0.0531(14) 0.0340(11) 0.0451(13) 0.0076(10) 0.0096(11) 0.0205(10)
C115 0.0276(10) 0.0347(10) 0.0260(10) 0.0025(8) 0.0034(8) 0.0101(8)
C117 0.0322(12) 0.0700(17) 0.0349(12) 0.0026(11) -0.0031(9) 0.0223(11)
C118 0.0388(12) 0.0656(16) 0.0358(12) 0.0144(11) 0.0066(10) 0.0299(12)
C119 0.0374(14) 0.111(3) 0.0593(18) 0.0125(18) 0.0059(13) 0.0354(16)
C120 0.0371(12) 0.0470(14) 0.0490(14) -0.0136(11) -0.0116(11) 0.0078(10)
Rh1A 0.02682(8) 0.02483(7) 0.01983(7) -0.00062(5) 0.00190(5) 0.00635(6)
O5A 0.0906(15) 0.0292(8) 0.0710(13) 0.0117(8) 0.0453(12) 0.0208(9)
N201 0.0344(9) 0.0272(8) 0.0326(9) 0.0017(7) 0.0083(7) 0.0073(7)
N208 0.0299(9) 0.0443(10) 0.0340(10) -0.0094(8) -0.0024(7) 0.0093(8)
N210 0.0366(10) 0.0521(11) 0.0284(9) 0.0014(8) -0.0007(7) 0.0193(9)
N214 0.0428(10) 0.0311(9) 0.0230(8) 0.0003(7) -0.0013(7) 0.0110(8)
N216 0.0321(9) 0.0361(9) 0.0305(9) -0.0002(7) -0.0034(7) 0.0088(7)
C2A 0.0289(10) 0.0322(10) 0.0259(10) 0.0053(8) 0.0048(8) 0.0105(8)
C3A 0.0368(11) 0.0309(10) 0.0328(11) 0.0044(8) 0.0098(9) 0.0103(9)
C4A 0.0614(16) 0.0313(12) 0.0542(15) 0.0078(10) 0.0280(13) 0.0137(11)
C6A 0.0673(17) 0.0300(12) 0.0529(15) 0.0019(10) 0.0265(13) 0.0119(11)
C7A 0.0418(12) 0.0288(10) 0.0305(10) 0.0005(8) 0.0083(9) 0.0120(9)
C8A 0.0356(11) 0.0290(10) 0.0244(9) -0.0001(8) 0.0051(8) 0.0122(8)
C9A 0.0313(10) 0.0383(11) 0.0250(10) 0.0050(8) 0.0035(8) 0.0172(9)
C10A 0.0454(13) 0.0461(13) 0.0406(13) 0.0067(10) 0.0170(10) 0.0172(11)
C11A 0.0551(15) 0.0657(17) 0.0424(14) 0.0137(12) 0.0256(12) 0.0266(13)
C12A 0.0525(15) 0.0790(19) 0.0313(12) 0.0014(12) 0.0128(11) 0.0373(14)
C13A 0.0449(13) 0.0574(15) 0.0405(13) -0.0119(11) 0.0024(10) 0.0250(12)
C14A 0.0399(12) 0.0425(12) 0.0320(11) 0.0012(9) 0.0071(9) 0.0180(10)
C15A 0.0424(12) 0.0343(11) 0.0305(11) 0.0047(8) 0.0119(9) 0.0168(9)
C16A 0.0425(13) 0.0504(14) 0.0446(13) -0.0002(11) 0.0149(11) 0.0139(11)
C17A 0.0487(16) 0.073(2) 0.071(2) 0.0017(16) 0.0310(15) 0.0136(14)
C18A 0.076(2) 0.082(2) 0.066(2) 0.0013(17) 0.0451(17) 0.0287(18)
C19A 0.084(2) 0.0567(16) 0.0462(15) -0.0029(12) 0.0320(15) 0.0239(15)
C20A 0.0589(15) 0.0389(12) 0.0355(12) 0.0008(10) 0.0163(11) 0.0152(11)
C202 0.0352(11) 0.0296(11) 0.0478(13) -0.0017(9) 0.0082(10) 0.0053(9)
C203 0.0500(15) 0.0352(13) 0.0708(19) 0.0024(12) 0.0164(13) -0.0017(11)
C204 0.0656(18) 0.0423(14) 0.075(2) 0.0173(14) 0.0332(16) 0.0026(13)
C205 0.0651(17) 0.0446(14) 0.0463(14) 0.0139(11) 0.0243(13) 0.0158(12)
C206 0.0456(12) 0.0329(11) 0.0334(11) 0.0046(9) 0.0133(9) 0.0126(9)
C207 0.0368(12) 0.0338(11) 0.0483(14) -0.0128(10) -0.0013(10) 0.0035(9)
C209 0.0314(10) 0.0399(11) 0.0241(10) -0.0024(8) 0.0038(8) 0.0117(9)
C211 0.0380(13) 0.0733(19) 0.0386(13) -0.0065(12) -0.0081(10) 0.0240(13)
C212 0.0315(12) 0.0650(17) 0.0443(14) -0.0151(12) -0.0077(10) 0.0131(11)
C213 0.0530(14) 0.0383(12) 0.0223(10) 0.0045(8) 0.0071(9) 0.0154(10)
C215 0.0345(10) 0.0232(9) 0.0248(9) -0.0013(7) 0.0001(8) 0.0079(8)
C217 0.0401(13) 0.0528(14) 0.0369(12) 0.0000(11) -0.0122(10) 0.0129(11)
C218 0.0534(14) 0.0465(13) 0.0284(11) -0.0001(10) -0.0102(10) 0.0156(11)
C219 0.0551(15) 0.0546(15) 0.0480(15) 0.0157(12) -0.0017(12) 0.0239(13)
C220 0.0319(12) 0.0660(17) 0.0417(13) 0.0055(12) 0.0039(10) 0.0144(11)
F96 0.119(2) 0.118(2) 0.200(3) -0.051(2) 0.076(2) 0.0339(17)
F97 0.0996(19) 0.131(2) 0.165(3) 0.082(2) -0.0157(18) 0.0172(17)
C90 0.0566(18) 0.078(2) 0.076(2) -0.0086(18) 0.0306(16) 0.0183(16)
C91 0.0478(16) 0.074(2) 0.066(2) 0.0228(17) 0.0093(14) 0.0087(15)
C92 0.064(2) 0.099(3) 0.064(2) -0.022(2) 0.0312(17) -0.021(2)
C93 0.068(2) 0.061(2) 0.178(5) 0.009(3) 0.062(3) 0.0141(19)
C94 0.066(3) 0.110(4) 0.155(5) 0.068(4) 0.025(3) 0.030(3)
C95 0.071(2) 0.137(4) 0.057(2) 0.023(2) 0.0158(18) 0.009(3)
F401 0.133(4) 0.0348(18) 0.0429(19) -0.0056(14) 0.013(3) 0.006(2)
F402 0.108(4) 0.058(2) 0.075(3) -0.023(2) -0.054(3) 0.026(3)
F403 0.086(3) 0.083(3) 0.109(4) -0.056(3) 0.038(3) 0.008(2)
F404 0.167(3) 0.0608(13) 0.0544(13) 0.0175(10) 0.0580(16) 0.0104(15)
F405 0.0786(15) 0.0481(11) 0.120(2) 0.0433(12) 0.0463(14) 0.0308(10)
F406 0.0576(13) 0.0636(13) 0.110(2) 0.0378(13) 0.0073(12) -0.0113(10)
F407 0.0510(17) 0.0512(15) 0.121(3) -0.0195(16) 0.0130(17) -0.0070(12)
F408 0.135(4) 0.093(3) 0.073(2) -0.014(2) 0.061(3) -0.045(3)
F409 0.0520(19) 0.085(2) 0.163(4) 0.014(3) -0.049(2) 0.0012(16)
F410 0.085(2) 0.0463(16) 0.103(3) -0.0064(16) -0.020(2) 0.0353(15)
F411 0.072(2) 0.076(2) 0.067(2) -0.0077(17) 0.0101(17) 0.0489(19)
F412 0.092(3) 0.072(2) 0.056(2) 0.0207(16) 0.0122(16) 0.052(3)
F413 0.093(3) 0.077(2) 0.076(2) 0.0204(17) 0.0354(18) 0.058(2)
F414 0.0468(18) 0.111(3) 0.182(5) -0.071(3) -0.047(2) 0.043(2)
F415 0.086(2) 0.0552(17) 0.110(3) 0.0247(17) 0.029(2) 0.0465(17)
F416 0.166(5) 0.149(4) 0.062(3) 0.020(3) 0.064(3) 0.055(4)
F417 0.072(2) 0.149(4) 0.110(3) 0.066(3) 0.058(2) 0.043(3)
F418 0.112(4) 0.111(4) 0.144(5) 0.102(3) 0.077(3) 0.064(3)
F419 0.043(3) 0.072(3) 0.120(5) 0.032(3) 0.012(3) 0.020(2)
F420 0.048(2) 0.088(4) 0.064(2) 0.014(3) 0.0144(19) -0.013(3)
F421 0.044(2) 0.076(3) 0.098(4) -0.029(3) 0.009(2) -0.021(2)
F422 0.059(3) 0.134(5) 0.104(5) -0.077(4) 0.040(3) -0.027(3)
F423 0.093(3) 0.069(3) 0.0437(19) -0.0294(19) 0.0127(18) 0.003(2)
F424 0.155(5) 0.100(4) 0.092(3) -0.032(3) 0.025(3) 0.078(4)
F501 0.129(5) 0.061(3) 0.041(2) -0.0197(18) 0.035(3) -0.005(3)
F502 0.126(4) 0.038(2) 0.076(3) -0.0136(18) -0.010(3) 0.042(3)
F503 0.053(2) 0.069(3) 0.121(4) -0.060(3) 0.007(3) -0.0024(19)
F504 0.095(9) 0.059(7) 0.087(8) 0.018(6) 0.031(7) 0.005(7)
F505 0.080(8) 0.074(8) 0.077(8) 0.029(7) 0.038(7) 0.009(6)
F506 0.092(8) 0.073(8) 0.084(8) 0.055(7) 0.011(7) 0.011(6)
F507 0.038(3) 0.097(5) 0.113(6) 0.005(4) 0.025(3) 0.003(3)
F508 0.102(6) 0.109(6) 0.078(5) -0.031(4) 0.033(4) -0.041(5)
F509 0.065(4) 0.093(5) 0.132(7) 0.047(5) -0.007(4) -0.012(4)
F510 0.048(4) 0.066(4) 0.063(4) 0.024(3) -0.002(3) 0.022(3)
F511 0.095(5) 0.052(4) 0.150(8) 0.004(5) -0.031(5) 0.043(4)
F512 0.131(7) 0.086(6) 0.072(5) -0.014(4) -0.003(5) 0.075(5)
F513 0.091(5) 0.125(6) 0.116(6) 0.066(5) 0.018(4) 0.076(5)
F514 0.082(5) 0.079(6) 0.116(6) -0.052(5) -0.008(4) 0.034(4)
F515 0.044(3) 0.091(4) 0.118(6) 0.017(4) 0.014(3) 0.045(3)
F516 0.164(7) 0.119(6) 0.102(5) 0.011(4) 0.074(5) -0.044(5)
F517 0.139(5) 0.120(5) 0.043(3) 0.042(3) 0.044(3) 0.073(4)
F518 0.115(5) 0.096(4) 0.082(4) 0.056(3) 0.063(4) 0.079(4)
F519 0.049(3) 0.060(3) 0.141(5) 0.037(3) 0.035(3) 0.006(2)
F520 0.037(2) 0.138(5) 0.084(3) -0.046(3) -0.012(2) 0.003(3)
F521 0.033(2) 0.072(3) 0.077(3) -0.017(2) 0.009(2) 0.0113(18)
F522 0.099(4) 0.116(5) 0.140(5) -0.104(4) 0.042(4) -0.036(4)
F523 0.135(4) 0.109(4) 0.107(4) -0.027(3) 0.037(3) 0.077(3)
F524 0.064(3) 0.103(3) 0.048(2) -0.006(2) 0.020(2) 0.032(2)
C401 0.0251(9) 0.0287(10) 0.0266(10) 0.0011(8) 0.0014(7) 0.0088(8)
C402 0.0293(10) 0.0288(10) 0.0289(10) 0.0018(8) 0.0022(8) 0.0076(8)
C403 0.0351(11) 0.0343(11) 0.0297(10) -0.0025(8) 0.0025(8) 0.0108(9)
C404 0.0404(12) 0.0424(12) 0.0267(10) 0.0015(9) 0.0077(9) 0.0125(10)
C405 0.0370(11) 0.0342(11) 0.0323(11) 0.0062(9) 0.0087(9) 0.0096(9)
C406 0.0317(10) 0.0289(10) 0.0302(10) -0.0004(8) 0.0034(8) 0.0078(8)
C407 0.0547(15) 0.0400(13) 0.0349(12) -0.0060(10) 0.0066(11) 0.0102(11)
C408 0.0584(16) 0.0418(13) 0.0420(13) 0.0096(11) 0.0188(12) 0.0093(12)
C409 0.0312(10) 0.0338(10) 0.0229(9) 0.0014(8) 0.0028(8) 0.0109(8)
C410 0.0308(10) 0.0362(11) 0.0312(11) 0.0022(8) 0.0008(8) 0.0100(9)
C411 0.0305(11) 0.0518(14) 0.0379(12) 0.0034(10) 0.0009(9) 0.0092(10)
C412 0.0348(12) 0.0629(16) 0.0426(13) 0.0015(11) -0.0002(10) 0.0233(11)
C413 0.0477(13) 0.0500(14) 0.0347(12) 0.0017(10) 0.0010(10) 0.0267(11)
C414 0.0393(12) 0.0365(11) 0.0288(10) 0.0018(8) 0.0020(9) 0.0150(9)
C415 0.0313(13) 0.0659(18) 0.0679(19) 0.0047(15) -0.0006(12) 0.0049(12)
C416 0.0656(18) 0.0602(17) 0.0562(17) 0.0004(14) -0.0050(14) 0.0389(15)
C417 0.0266(9) 0.0273(9) 0.0248(9) -0.0014(7) -0.0029(7) 0.0050(8)
C418 0.0285(10) 0.0315(10) 0.0299(10) 0.0010(8) -0.0011(8) 0.0070(8)
C419 0.0377(12) 0.0361(11) 0.0383(12) 0.0019(9) -0.0034(9) 0.0144(9)
C420 0.0543(14) 0.0387(12) 0.0394(13) 0.0113(10) 0.0002(11) 0.0183(11)
C421 0.0513(14) 0.0418(12) 0.0336(12) 0.0104(10) 0.0078(10) 0.0145(11)
C422 0.0376(11) 0.0350(11) 0.0288(10) 0.0024(8) 0.0037(9) 0.0115(9)
C423 0.0501(15) 0.0509(15) 0.0603(17) 0.0063(13) 0.0013(13) 0.0257(13)
C424 0.105(3) 0.074(2) 0.0543(18) 0.0308(17) 0.0380(19) 0.041(2)
C425 0.0317(10) 0.0266(9) 0.0268(10) 0.0014(8) 0.0017(8) 0.0074(8)
C426 0.0330(11) 0.0324(10) 0.0307(10) -0.0014(8) 0.0031(8) 0.0081(9)
C427 0.0332(11) 0.0350(11) 0.0410(12) -0.0005(9) 0.0022(9) 0.0032(9)
C428 0.0434(13) 0.0357(12) 0.0424(13) -0.0105(10) 0.0017(10) -0.0024(10)
C429 0.0478(14) 0.0369(12) 0.0414(13) -0.0114(10) 0.0087(11) 0.0033(10)
C430 0.0347(11) 0.0333(11) 0.0340(11) -0.0032(9) 0.0064(9) 0.0053(9)
C431 0.0355(13) 0.0479(15) 0.0578(16) -0.0054(12) 0.0019(11) 0.0012(11)
C432 0.067(2) 0.070(2) 0.070(2) -0.0378(18) 0.0239(17) -0.0063(17)
B400 0.0277(11) 0.0261(10) 0.0247(10) 0.0004(8) 0.0019(8) 0.0072(8)
F601 0.104(3) 0.178(5) 0.103(3) 0.083(3) 0.059(3) 0.105(3)
F602 0.0476(16) 0.103(3) 0.0730(19) -0.0016(18) -0.0044(13) 0.0361(17)
F603 0.107(3) 0.127(3) 0.119(3) -0.036(3) 0.002(2) 0.084(3)
F604 0.158(6) 0.087(3) 0.056(3) -0.010(2) 0.055(3) -0.023(4)
F605 0.156(6) 0.064(3) 0.109(5) 0.046(3) 0.034(4) 0.034(3)
F606 0.093(3) 0.116(4) 0.111(4) 0.065(3) 0.029(3) -0.009(3)
F607 0.0570(10) 0.0804(12) 0.0725(12) 0.0199(10) 0.0141(9) -0.0043(9)
F608 0.0406(9) 0.0761(13) 0.148(2) 0.0164(13) 0.0222(11) 0.0145(9)
F609 0.0701(12) 0.0981(15) 0.0792(13) -0.0357(12) 0.0157(10) -0.0434(11)
F610 0.105(4) 0.059(2) 0.074(3) -0.039(2) 0.029(3) -0.012(2)
F611 0.127(5) 0.084(3) 0.054(2) 0.010(2) 0.040(3) 0.038(3)
F612 0.070(2) 0.124(4) 0.069(2) -0.042(3) 0.0141(18) 0.024(3)
F613 0.115(4) 0.078(3) 0.077(3) -0.023(2) 0.020(3) 0.047(3)
F614 0.070(3) 0.106(4) 0.118(5) -0.065(4) -0.015(3) -0.005(3)
F615 0.231(6) 0.109(4) 0.031(2) -0.016(2) -0.007(3) 0.059(5)
F616 0.145(5) 0.089(3) 0.069(3) 0.044(3) 0.067(3) 0.051(3)
F617 0.059(2) 0.059(2) 0.119(4) 0.047(2) 0.019(2) 0.0234(18)
F618 0.113(4) 0.055(2) 0.078(3) 0.025(2) -0.024(3) -0.009(3)
F619 0.0490(14) 0.0480(14) 0.076(2) -0.0083(12) -0.0021(12) -0.0063(10)
F620 0.106(3) 0.082(2) 0.096(3) -0.0074(19) 0.063(2) -0.031(2)
F621 0.080(2) 0.078(2) 0.081(2) -0.0168(18) -0.0438(19) 0.0210(18)
F622 0.082(3) 0.143(4) 0.080(4) -0.003(3) 0.038(3) 0.068(3)
F623 0.146(5) 0.125(5) 0.079(3) 0.014(3) 0.014(3) 0.108(4)
F624 0.072(3) 0.066(3) 0.188(6) -0.006(4) 0.029(4) 0.036(2)
F701 0.105(5) 0.155(7) 0.135(6) 0.068(5) 0.032(5) 0.088(5)
F702 0.072(4) 0.102(5) 0.068(4) -0.023(3) 0.032(3) 0.021(3)
F703 0.042(3) 0.128(5) 0.144(6) -0.051(5) 0.025(3) 0.015(3)
F704 0.099(4) 0.041(2) 0.069(3) 0.0140(18) -0.012(3) -0.011(2)
F705 0.140(5) 0.108(4) 0.103(4) 0.070(3) 0.072(4) 0.061(4)
F706 0.107(4) 0.095(4) 0.039(2) 0.025(2) 0.013(2) -0.002(3)
F710 0.079(5) 0.075(4) 0.073(4) -0.031(3) 0.046(3) -0.024(3)
F711 0.146(6) 0.125(6) 0.097(4) -0.027(4) 0.017(4) 0.095(5)
F712 0.077(4) 0.113(6) 0.044(3) -0.034(3) 0.008(2) -0.014(4)
F713 0.086(3) 0.074(2) 0.038(2) -0.0160(17) -0.0189(19) 0.017(2)
F714 0.098(4) 0.155(5) 0.151(6) -0.086(5) 0.028(4) 0.050(4)
F715 0.139(5) 0.056(2) 0.0391(19) -0.0108(17) -0.025(3) 0.009(3)
F716 0.162(5) 0.076(3) 0.089(4) 0.042(3) 0.056(4) 0.086(4)
F717 0.077(3) 0.046(2) 0.124(4) 0.034(3) 0.040(3) -0.004(2)
F718 0.132(4) 0.086(3) 0.102(4) 0.065(3) -0.073(3) -0.029(3)
F719 0.037(3) 0.076(5) 0.106(6) -0.018(4) 0.024(3) -0.022(3)
F720 0.122(7) 0.079(5) 0.072(5) -0.039(4) 0.045(5) -0.011(5)
F721 0.084(6) 0.078(5) 0.164(8) 0.036(5) -0.014(6) -0.004(4)
F722 0.171(6) 0.119(5) 0.104(4) 0.027(4) 0.050(4) 0.110(5)
F723 0.121(4) 0.119(5) 0.079(4) -0.021(3) 0.021(3) 0.080(4)
F724 0.072(3) 0.174(6) 0.122(6) -0.022(5) 0.002(3) 0.082(4)
C601 0.0320(10) 0.0297(10) 0.0251(10) -0.0027(8) -0.0022(8) 0.0067(8)
C602 0.0390(12) 0.0462(13) 0.0281(10) 0.0033(9) 0.0001(9) 0.0174(10)
C603 0.0524(15) 0.0609(16) 0.0358(12) 0.0036(11) 0.0003(11) 0.0316(13)
C604 0.0685(17) 0.0498(14) 0.0416(13) 0.0068(11) -0.0011(12) 0.0342(13)
C605 0.0587(15) 0.0368(12) 0.0383(13) 0.0067(10) 0.0014(11) 0.0119(11)
C606 0.0373(11) 0.0322(11) 0.0337(11) 0.0012(9) 0.0005(9) 0.0066(9)
C607 0.076(2) 0.112(3) 0.0552(18) 0.0218(19) 0.0115(16) 0.067(2)
C608 0.079(2) 0.0538(17) 0.068(2) 0.0285(16) 0.0150(17) 0.0196(16)
C609 0.0315(10) 0.0302(10) 0.0292(10) 0.0023(8) -0.0019(8) 0.0093(8)
C610 0.0312(10) 0.0336(11) 0.0322(11) 0.0010(8) -0.0018(8) 0.0081(9)
C611 0.0340(11) 0.0367(12) 0.0403(12) -0.0001(9) -0.0030(9) 0.0050(9)
C612 0.0428(13) 0.0364(12) 0.0445(13) -0.0098(10) -0.0047(10) 0.0028(10)
C613 0.0454(13) 0.0400(12) 0.0356(12) -0.0062(10) 0.0009(10) 0.0106(10)
C614 0.0350(11) 0.0333(11) 0.0330(11) -0.0007(9) 0.0012(9) 0.0064(9)
C615 0.0377(13) 0.0454(14) 0.0555(16) -0.0038(12) -0.0011(11) -0.0007(11)
C616 0.0601(17) 0.0551(16) 0.0465(15) -0.0182(13) 0.0053(13) 0.0080(14)
C617 0.0220(9) 0.0362(11) 0.0287(10) 0.0019(8) 0.0005(7) 0.0080(8)
C618 0.0347(11) 0.0403(12) 0.0287(10) 0.0019(9) 0.0008(8) 0.0139(9)
C619 0.0410(12) 0.0552(14) 0.0301(11) -0.0014(10) 0.0012(9) 0.0187(11)
C620 0.0346(12) 0.0661(16) 0.0270(11) 0.0083(10) 0.0031(9) 0.0139(11)
C621 0.0258(10) 0.0505(13) 0.0366(12) 0.0135(10) 0.0021(9) 0.0069(9)
C622 0.0245(10) 0.0386(11) 0.0332(11) 0.0057(9) 0.0010(8) 0.0058(8)
C623 0.091(2) 0.070(2) 0.0372(15) -0.0097(14) 0.0005(15) 0.0325(19)
C624 0.0466(15) 0.0596(17) 0.0460(15) 0.0222(13) -0.0007(12) -0.0014(13)
C625 0.0300(10) 0.0381(11) 0.0216(9) 0.0021(8) 0.0020(8) 0.0092(8)
C626 0.0302(10) 0.0422(12) 0.0274(10) 0.0027(9) 0.0015(8) 0.0062(9)
C627 0.0314(11) 0.0600(15) 0.0299(11) 0.0067(10) 0.0033(9) 0.0022(11)
C628 0.0289(11) 0.084(2) 0.0384(13) 0.0062(13) 0.0075(10) 0.0159(12)
C629 0.0433(13) 0.0722(18) 0.0351(12) 0.0020(12) 0.0087(10) 0.0299(13)
C630 0.0374(12) 0.0462(13) 0.0293(11) -0.0006(9) 0.0044(9) 0.0151(10)
C631 0.0337(13) 0.071(2) 0.0581(17) 0.0082(15) 0.0006(12) -0.0069(13)
C632 0.069(2) 0.101(3) 0.068(2) -0.005(2) 0.0165(17) 0.052(2)
B600 0.0263(11) 0.0299(11) 0.0262(11) 0.0011(9) 0.0004(8) 0.0065(9)

loop_
_atom_type_symbol
_atom_type_description
_atom_type_scat_dispersion_real
_atom_type_scat_dispersion_imag
_atom_type_scat_source
C C 0.0181 0.0091 'International Tables Vol C Tables 4.2.6.8 and 6.1.1.4'
H H 0.0000 0.0000 'International Tables Vol C Tables 4.2.6.8 and 6.1.1.4'
B B 0.0090 0.0039 'International Tables Vol C Tables 4.2.6.8 and 6.1.1.4'
F F 0.0727 0.0534 'International Tables Vol C Tables 4.2.6.8 and 6.1.1.4'
N N 0.0311 0.0180 'International Tables Vol C Tables 4.2.6.8 and 6.1.1.4'
O O 0.0492 0.0322 'International Tables Vol C Tables 4.2.6.8 and 6.1.1.4'
Rh Rh 0.0927 3.6045 'International Tables Vol C Tables 4.2.6.8 and 6.1.1.4'

loop_
_exptl_crystal_face_index_h
_exptl_crystal_face_index_k
_exptl_crystal_face_index_l
_exptl_crystal_face_perp_dist
3 0 15 0.1056
-1 -11 4 0.1011
-3 -5 -12 0.0770
2 11 -2 0.0808
-6 5 13 0.0256
-6 4 -11 0.1304
2 -3 -17 0.1078
6 -5 -12 0.1122
6 1 -12 0.0949
-6 -1 13 0.0510
5 -1 12 0.1120
4 -12 -7 0.0887

loop_
_geom_angle_atom_site_label_1
_geom_angle_atom_site_label_2
_geom_angle_atom_site_label_3
_geom_angle
C2 Rh1 N101 171.69(8)
C2 Rh1 C109 93.75(8)
C2 Rh1 C115 93.95(8)
C8 Rh1 N101 107.12(8)
C8 Rh1 C2 81.11(9)
C8 Rh1 C109 92.62(9)
C8 Rh1 C115 86.16(8)
C109 Rh1 N101 87.14(8)
C109 Rh1 C115 171.92(8)
C115 Rh1 N101 85.59(8)
C6 O5 C4 108.44(18)
C102 N101 Rh1 119.01(15)
C106 N101 Rh1 123.50(15)
C106 N101 C102 117.34(19)
C109 N108 C107 122.29(19)
C109 N108 C112 111.8(2)
C112 N108 C107 125.8(2)
C109 N110 C111 110.9(2)
C109 N110 C119 126.6(2)
C111 N110 C119 122.4(2)
C115 N114 C113 126.68(18)
C115 N114 C118 110.9(2)
C118 N114 C113 122.4(2)
C115 N116 C117 111.0(2)
C115 N116 C120 126.44(19)
C117 N116 C120 122.5(2)
C3 C2 Rh1 112.78(15)
C3 C2 C9 124.95(19)
C9 C2 Rh1 122.23(15)
C2 C3 C4 136.7(2)
C2 C3 C7 115.41(19)
C7 C3 C4 107.2(2)
O5 C4 C3 104.43(19)
O5 C6 C7 104.3(2)
C3 C7 C6 107.59(19)
C8 C7 C3 117.5(2)
C8 C7 C6 134.1(2)
C7 C8 Rh1 112.11(16)
C7 C8 C15 125.3(2)
C15 C8 Rh1 122.55(16)
C10 C9 C2 121.5(2)
C14 C9 C2 121.5(2)
C14 C9 C10 116.9(2)
C11 C10 C9 121.4(2)
C12 C11 C10 120.4(2)
C11 C12 C13 119.5(2)
C12 C13 C14 120.2(3)
C13 C14 C9 121.5(2)
C16 C15 C8 122.4(2)
C20 C15 C8 119.3(2)
C20 C15 C16 118.4(2)
C17 C16 C15 120.0(3)
C18 C17 C16 120.7(3)
C19 C18 C17 120.0(3)
C18 C19 C20 119.9(3)
C19 C20 C15 121.1(3)
N101 C102 C103 122.7(2)
N101 C102 C107 117.0(2)
C103 C102 C107 120.3(2)
C104 C103 C102 119.5(3)
C103 C104 C105 118.8(3)
C104 C105 C106 119.3(3)
N101 C106 C105 122.4(2)
N101 C106 C113 118.8(2)
C105 C106 C113 118.8(2)
N108 C107 C102 112.5(2)
N108 C109 Rh1 118.82(16)
N110 C109 Rh1 135.99(17)
N110 C109 N108 103.74(19)
C112 C111 N110 107.2(2)
C111 C112 N108 106.2(2)
N114 C113 C106 114.72(19)
N114 C115 Rh1 121.16(15)
N116 C115 Rh1 134.84(16)
N116 C115 N114 103.86(18)
C118 C117 N116 107.4(2)
C117 C118 N114 106.7(2)
C2A Rh1A N201 174.74(7)
C2A Rh1A C209 93.00(8)
C2A Rh1A C215 92.41(8)
C8A Rh1A N201 102.77(7)
C8A Rh1A C2A 82.20(8)
C8A Rh1A C209 92.55(8)
C8A Rh1A C215 89.13(8)
C209 Rh1A N201 88.52(8)
C209 Rh1A C215 174.51(8)
C215 Rh1A N201 86.01(7)
C6A O5A C4A 110.43(18)
C202 N201 Rh1A 119.04(15)
C206 N201 Rh1A 122.86(15)
C206 N201 C202 118.04(19)
C209 N208 C207 122.93(18)
C209 N208 C212 111.5(2)
C212 N208 C207 125.6(2)
C209 N210 C211 110.7(2)
C209 N210 C219 126.1(2)
C211 N210 C219 123.2(2)
C215 N214 C213 125.01(18)
C215 N214 C218 111.6(2)
C218 N214 C213 123.37(19)
C215 N216 C217 111.1(2)
C215 N216 C220 127.24(18)
C217 N216 C220 121.7(2)
C3A C2A Rh1A 111.88(15)
C3A C2A C9A 126.61(19)
C9A C2A Rh1A 121.47(15)
C2A C3A C4A 136.2(2)
C2A C3A C7A 115.37(19)
C7A C3A C4A 107.70(18)
O5A C4A C3A 104.43(19)
O5A C6A C7A 104.71(19)
C3A C7A C6A 107.84(19)
C8A C7A C3A 117.86(19)
C8A C7A C6A 133.5(2)
C7A C8A Rh1A 110.89(15)
C7A C8A C15A 125.13(19)
C15A C8A Rh1A 123.96(15)
C10A C9A C2A 122.8(2)
C14A C9A C2A 120.23(19)
C14A C9A C10A 117.0(2)
C11A C10A C9A 121.2(2)
C12A C11A C10A 120.5(2)
C11A C12A C13A 119.7(2)
C12A C13A C14A 119.9(2)
C13A C14A C9A 121.7(2)
C16A C15A C8A 122.6(2)
C16A C15A C20A 118.0(2)
C20A C15A C8A 119.4(2)
C17A C16A C15A 120.3(3)
C18A C17A C16A 120.5(3)
C19A C18A C17A 120.0(3)
C18A C19A C20A 120.1(3)
C19A C20A C15A 121.1(3)
N201 C202 C203 122.0(2)
N201 C202 C207 117.8(2)
C203 C202 C207 120.1(2)
C204 C203 C202 119.4(3)
C203 C204 C205 119.2(2)
C204 C205 C206 119.2(3)
N201 C206 C205 122.2(2)
N201 C206 C213 118.59(19)
C205 C206 C213 119.2(2)
N208 C207 C202 113.66(19)
N208 C209 Rh1A 118.71(16)
N210 C209 Rh1A 137.33(17)
N210 C209 N208 103.79(18)
C212 C211 N210 107.7(2)
C211 C212 N208 106.3(2)
N214 C213 C206 113.96(18)
N214 C215 Rh1A 121.13(15)
N216 C215 Rh1A 135.22(15)
N216 C215 N214 103.65(17)
C218 C217 N216 107.1(2)
C217 C218 N214 106.6(2)
F96 C90 C91 120.7(4)
F96 C90 C95 118.7(4)
C95 C90 C91 120.5(4)
F97 C91 C90 120.0(4)
F97 C91 C92 120.5(4)
C90 C91 C92 119.5(3)
C91 C92 C93 118.7(4)
C94 C93 C92 120.6(4)
C95 C94 C93 120.1(4)
C94 C95 C90 120.5(4)
C402 C401 B400 121.23(18)
C406 C401 C402 115.83(18)
C406 C401 B400 122.51(18)
C403 C402 C401 121.99(19)
C402 C403 C407 119.58(19)
C404 C403 C402 121.0(2)
C404 C403 C407 119.38(19)
C403 C404 C405 118.2(2)
C404 C405 C406 120.7(2)
C404 C405 C408 120.3(2)
C406 C405 C408 119.0(2)
C405 C406 C401 122.27(19)
F401 C407 F402 104.4(3)
F401 C407 F403 105.1(4)
F401 C407 C403 115.9(3)
F402 C407 C403 112.8(3)
F403 C407 F402 104.0(3)
F403 C407 C403 113.4(3)
F501 C407 F502 107.4(3)
F501 C407 F503 107.0(3)
F501 C407 C403 113.8(3)
F502 C407 F503 106.9(4)
F502 C407 C403 111.7(3)
F503 C407 C403 109.8(2)
F404 C408 F406 103.7(2)
F404 C408 C405 113.7(2)
F405 C408 F404 109.2(2)
F405 C408 F406 104.8(2)
F405 C408 C405 113.3(2)
F406 C408 C405 111.3(2)
F504 C408 F506 105.3(6)
F504 C408 C405 114.3(5)
F505 C408 F504 107.1(6)
F505 C408 F506 105.3(6)
F505 C408 C405 113.4(5)
F506 C408 C405 110.6(5)
C410 C409 C414 115.84(19)
C410 C409 B400 122.03(18)
C414 C409 B400 121.75(19)
C411 C410 C409 122.3(2)
C410 C411 C415 119.7(2)
C412 C411 C410 120.7(2)
C412 C411 C415 119.6(2)
C413 C412 C411 118.1(2)
C412 C413 C414 121.4(2)
C412 C413 C416 118.5(2)
C414 C413 C416 120.1(2)
C413 C414 C409 121.6(2)
F407 C415 C411 111.4(2)
F408 C415 F407 105.2(3)
F408 C415 F409 111.3(3)
F408 C415 C411 114.1(3)
F409 C415 F407 100.8(3)
F409 C415 C411 113.0(3)
F507 C415 C411 109.2(3)
F508 C415 F507 106.1(5)
F508 C415 F509 110.2(5)
F508 C415 C411 117.5(4)
F509 C415 F507 99.7(4)
F509 C415 C411 112.4(4)
F410 C416 F411 104.2(3)
F410 C416 F412 109.4(4)
F410 C416 C413 113.8(3)
F411 C416 C413 109.5(3)
F412 C416 F411 104.7(3)
F412 C416 C413 114.5(3)
F510 C416 F511 101.0(5)
F510 C416 C413 111.2(5)
F511 C416 C413 110.4(4)
F512 C416 F510 107.9(5)
F512 C416 F511 106.6(5)
F512 C416 C413 118.3(5)
C418 C417 C422 115.51(19)
C418 C417 B400 123.38(18)
C422 C417 B400 120.83(18)
C419 C418 C417 122.4(2)
C418 C419 C423 119.5(2)
C420 C419 C418 120.4(2)
C420 C419 C423 120.0(2)
C421 C420 C419 118.4(2)
C420 C421 C422 120.8(2)
C420 C421 C424 120.1(2)
C422 C421 C424 119.1(2)
C421 C422 C417 122.4(2)
F413 C423 F415 101.4(3)
F413 C423 C419 113.0(2)
F414 C423 F413 108.3(4)
F414 C423 F415 107.4(3)
F414 C423 C419 113.9(3)
F415 C423 C419 112.0(2)
F513 C423 F515 102.6(4)
F513 C423 C419 115.6(4)
F514 C423 F513 111.3(5)
F514 C423 F515 101.9(5)
F514 C423 C419 115.1(4)
F515 C423 C419 108.6(3)
F416 C424 F417 102.0(4)
F416 C424 C421 110.5(3)
F417 C424 C421 110.7(3)
F418 C424 F416 110.6(4)
F418 C424 F417 103.8(4)
F418 C424 C421 117.9(3)
F516 C424 F517 102.6(4)
F516 C424 C421 113.3(4)
F517 C424 C421 107.5(4)
F518 C424 F516 110.6(5)
F518 C424 F517 103.3(4)
F518 C424 C421 117.8(4)
C426 C425 B400 121.21(18)
C430 C425 C426 115.48(19)
C430 C425 B400 122.91(18)
C427 C426 C425 122.7(2)
C426 C427 C431 118.9(2)
C428 C427 C426 120.5(2)
C428 C427 C431 120.5(2)
C427 C428 C429 118.1(2)
C428 C429 C430 121.1(2)
C428 C429 C432 119.3(2)
C430 C429 C432 119.6(2)
C429 C430 C425 122.1(2)
F419 C431 F420 105.0(4)
F419 C431 F421 110.0(4)
F419 C431 C427 114.4(4)
F420 C431 C427 110.4(3)
F421 C431 F420 102.9(4)
F421 C431 C427 113.2(3)
F519 C431 F520 109.5(4)
F519 C431 F521 106.0(4)
F519 C431 C427 114.9(4)
F520 C431 F521 102.6(4)
F520 C431 C427 111.9(3)
F521 C431 C427 111.0(3)
F422 C432 F423 104.6(4)
F422 C432 F424 112.8(4)
F422 C432 C429 117.7(3)
F423 C432 C429 108.1(3)
F424 C432 F423 98.7(3)
F424 C432 C429 112.6(3)
F522 C432 F523 107.3(4)
F522 C432 F524 110.3(4)
F522 C432 C429 118.7(4)
F523 C432 C429 110.2(3)
F524 C432 F523 98.5(3)
F524 C432 C429 110.0(3)
C401 B400 C409 102.99(15)
C401 B400 C425 111.54(16)
C417 B400 C401 112.93(16)
C417 B400 C409 111.59(16)
C417 B400 C425 104.84(15)
C425 B400 C409 113.21(17)
C602 C601 B600 120.50(19)
C606 C601 C602 116.1(2)
C606 C601 B600 123.02(19)
C603 C602 C601 121.9(2)
C602 C603 C607 119.6(2)
C604 C603 C602 120.8(2)
C604 C603 C607 119.5(2)
C603 C604 C605 118.5(2)
C604 C605 C606 120.7(2)
C604 C605 C608 119.0(2)
C606 C605 C608 120.3(2)
C605 C606 C601 122.0(2)
F601 C607 F602 114.3(4)
F601 C607 F603 103.1(4)
F601 C607 C603 116.7(3)
F602 C607 F603 99.4(3)
F602 C607 C603 113.5(3)
F603 C607 C603 107.5(3)
F701 C607 F702 113.6(5)
F701 C607 F703 103.0(5)
F701 C607 C603 118.4(4)
F702 C607 F703 98.4(4)
F702 C607 C603 113.3(4)
F703 C607 C603 107.1(3)
F604 C608 F605 109.6(4)
F604 C608 F606 107.7(4)
F604 C608 C605 117.4(4)
F605 C608 F606 101.5(4)
F605 C608 C605 110.2(4)
F606 C608 C605 109.2(3)
F704 C608 F705 108.5(4)
F704 C608 F706 105.5(4)
F704 C608 C605 117.4(4)
F705 C608 F706 100.8(4)
F705 C608 C605 114.4(3)
F706 C608 C605 108.6(3)
C610 C609 B600 122.10(19)
C614 C609 C610 115.81(19)
C614 C609 B600 121.71(19)
C611 C610 C609 121.9(2)
C610 C611 C615 118.6(2)
C612 C611 C610 121.1(2)
C612 C611 C615 120.3(2)
C613 C612 C611 118.1(2)
C612 C613 C614 120.5(2)
C612 C613 C616 120.5(2)
C614 C613 C616 119.0(2)
C613 C614 C609 122.5(2)
F607 C615 F608 103.5(3)
F607 C615 C611 112.8(2)
F608 C615 C611 112.2(2)
F609 C615 F607 106.0(2)
F609 C615 F608 108.2(2)
F609 C615 C611 113.4(2)
F610 C616 F611 108.1(4)
F610 C616 F612 105.6(4)
F610 C616 C613 115.9(3)
F611 C616 F612 101.2(4)
F611 C616 C613 112.4(3)
F612 C616 C613 112.4(3)
F710 C616 F711 108.0(5)
F710 C616 F712 105.7(4)
F710 C616 C613 114.6(4)
F711 C616 F712 105.2(4)
F711 C616 C613 112.0(4)
F712 C616 C613 110.8(4)
C618 C617 B600 120.72(19)
C622 C617 C618 116.16(19)
C622 C617 B600 122.38(19)
C619 C618 C617 121.9(2)
C618 C619 C623 119.3(2)
C620 C619 C618 120.6(2)
C620 C619 C623 120.0(2)
C621 C620 C619 118.3(2)
C620 C621 C622 121.1(2)
C620 C621 C624 119.3(2)
C622 C621 C624 119.6(2)
C621 C622 C617 121.8(2)
F613 C623 C619 108.8(3)
F614 C623 F613 104.4(4)
F614 C623 F615 113.3(4)
F614 C623 C619 114.0(4)
F615 C623 F613 103.7(4)
F615 C623 C619 111.7(3)
F713 C623 C619 111.8(3)
F714 C623 F713 106.8(4)
F714 C623 F715 108.3(4)
F714 C623 C619 116.8(4)
F715 C623 F713 98.8(3)
F715 C623 C619 112.7(3)
F616 C624 F617 105.5(3)
F616 C624 F618 104.4(4)
F616 C624 C621 119.6(3)
F617 C624 C621 112.7(2)
F618 C624 F617 98.9(4)
F618 C624 C621 113.4(3)
F716 C624 F717 105.9(4)
F716 C624 F718 112.8(4)
F716 C624 C621 116.5(3)
F717 C624 C621 107.5(3)
F718 C624 F717 101.2(4)
F718 C624 C621 111.5(3)
C626 C625 B600 120.32(19)
C630 C625 C626 115.7(2)
C630 C625 B600 123.28(19)
C627 C626 C625 122.3(2)
C626 C627 C631 120.6(2)
C628 C627 C626 120.8(2)
C628 C627 C631 118.6(2)
C629 C628 C627 118.3(2)
C628 C629 C630 120.7(2)
C628 C629 C632 119.4(2)
C630 C629 C632 119.8(3)
C625 C630 C629 122.1(2)
F619 C631 C627 113.5(2)
F620 C631 F619 102.1(3)
F620 C631 F621 109.8(3)
F620 C631 C627 115.5(3)
F621 C631 F619 100.8(3)
F621 C631 C627 113.5(3)
F719 C631 C627 106.4(4)
F720 C631 F719 102.7(4)
F720 C631 C627 111.6(4)
F721 C631 F719 107.9(5)
F721 C631 F720 113.7(6)
F721 C631 C627 113.5(4)
F622 C632 C629 110.4(4)
F623 C632 F622 100.4(4)
F623 C632 C629 110.5(3)
F624 C632 F622 107.4(4)
F624 C632 F623 109.3(4)
F624 C632 C629 117.5(4)
F722 C632 F723 99.0(4)
F722 C632 C629 113.6(3)
F723 C632 C629 108.2(3)
F724 C632 F722 111.3(5)
F724 C632 F723 103.3(4)
F724 C632 C629 119.0(5)
C601 B600 C625 113.00(17)
C609 B600 C601 103.93(16)
C609 B600 C625 112.73(17)
C617 B600 C601 111.69(17)
C617 B600 C609 113.40(17)
C617 B600 C625 102.43(15)

loop_
_geom_bond_atom_site_label_1
_geom_bond_atom_site_label_2
_geom_bond_distance
Rh1 N101 2.2423(17)
Rh1 C2 2.029(2)
Rh1 C8 2.024(2)
Rh1 C109 2.049(2)
Rh1 C115 2.063(2)
O5 C4 1.439(3)
O5 C6 1.438(3)
N101 C102 1.354(3)
N101 C106 1.343(3)
N108 C107 1.455(3)
N108 C109 1.352(3)
N108 C112 1.378(3)
N110 C109 1.351(3)
N110 C111 1.384(3)
N110 C119 1.457(4)
N114 C113 1.455(3)
N114 C115 1.362(3)
N114 C118 1.381(3)
N116 C115 1.351(3)
N116 C117 1.379(3)
N116 C120 1.457(3)
C2 C3 1.354(3)
C2 C9 1.469(3)
C3 C4 1.508(3)
C3 C7 1.433(3)
C6 C7 1.509(3)
C7 C8 1.345(3)
C8 C15 1.466(3)
C9 C10 1.411(3)
C9 C14 1.395(3)
C10 C11 1.382(4)
C11 C12 1.380(4)
C12 C13 1.383(4)
C13 C14 1.392(3)
C15 C16 1.398(3)
C15 C20 1.396(4)
C16 C17 1.382(4)
C17 C18 1.382(5)
C18 C19 1.373(5)
C19 C20 1.383(4)
C102 C103 1.380(3)
C102 C107 1.494(3)
C103 C104 1.368(4)
C104 C105 1.378(4)
C105 C106 1.391(4)
C106 C113 1.500(3)
C111 C112 1.331(4)
C117 C118 1.326(4)
Rh1A N201 2.2088(17)
Rh1A C2A 2.022(2)
Rh1A C8A 2.012(2)
Rh1A C209 2.043(2)
Rh1A C215 2.066(2)
O5A C4A 1.440(3)
O5A C6A 1.432(3)
N201 C202 1.351(3)
N201 C206 1.350(3)
N208 C207 1.454(3)
N208 C209 1.356(3)
N208 C212 1.380(3)
N210 C209 1.350(3)
N210 C211 1.381(3)
N210 C219 1.467(3)
N214 C213 1.456(3)
N214 C215 1.358(3)
N214 C218 1.380(3)
N216 C215 1.356(3)
N216 C217 1.385(3)
N216 C220 1.453(3)
C2A C3A 1.355(3)
C2A C9A 1.463(3)
C3A C4A 1.508(3)
C3A C7A 1.441(3)
C6A C7A 1.501(3)
C7A C8A 1.349(3)
C8A C15A 1.469(3)
C9A C10A 1.405(3)
C9A C14A 1.396(3)
C10A C11A 1.383(3)
C11A C12A 1.379(4)
C12A C13A 1.380(4)
C13A C14A 1.392(3)
C15A C16A 1.393(3)
C15A C20A 1.406(3)
C16A C17A 1.390(4)
C17A C18A 1.382(5)
C18A C19A 1.371(5)
C19A C20A 1.381(4)
C202 C203 1.386(4)
C202 C207 1.501(3)
C203 C204 1.371(5)
C204 C205 1.376(4)
C205 C206 1.385(3)
C206 C213 1.502(3)
C211 C212 1.322(4)
C217 C218 1.331(4)
F96 C90 1.327(4)
F97 C91 1.327(4)
C90 C91 1.355(5)
C90 C95 1.346(6)
C91 C92 1.369(6)
C92 C93 1.372(7)
C93 C94 1.344(8)
C94 C95 1.338(7)
F401 C407 1.315(4)
F402 C407 1.322(4)
F403 C407 1.320(4)
F404 C408 1.315(3)
F405 C408 1.301(3)
F406 C408 1.348(3)
F407 C415 1.358(4)
F408 C415 1.266(4)
F409 C415 1.316(4)
F410 C416 1.318(4)
F411 C416 1.383(4)
F412 C416 1.320(4)
F413 C423 1.331(4)
F414 C423 1.278(4)
F415 C423 1.355(3)
F416 C424 1.328(5)
F417 C424 1.374(4)
F418 C424 1.269(4)
F419 C431 1.295(5)
F420 C431 1.354(4)
F421 C431 1.330(4)
F422 C432 1.259(5)
F423 C432 1.418(5)
F424 C432 1.313(5)
F501 C407 1.300(4)
F502 C407 1.304(4)
F503 C407 1.314(4)
F504 C408 1.310(6)
F505 C408 1.302(6)
F506 C408 1.339(6)
F507 C415 1.374(5)
F508 C415 1.233(5)
F509 C415 1.318(5)
F510 C416 1.358(5)
F511 C416 1.377(6)
F512 C416 1.288(6)
F513 C423 1.288(5)
F514 C423 1.285(5)
F515 C423 1.378(5)
F516 C424 1.301(5)
F517 C424 1.387(5)
F518 C424 1.279(5)
F519 C431 1.281(5)
F520 C431 1.340(4)
F521 C431 1.350(4)
F522 C432 1.247(4)
F523 C432 1.390(5)
F524 C432 1.357(5)
C401 C402 1.399(3)
C401 C406 1.397(3)
C401 B400 1.640(3)
C402 C403 1.391(3)
C403 C404 1.381(3)
C403 C407 1.494(3)
C404 C405 1.381(3)
C405 C406 1.392(3)
C405 C408 1.498(3)
C409 C410 1.398(3)
C409 C414 1.402(3)
C409 B400 1.644(3)
C410 C411 1.395(3)
C411 C412 1.382(4)
C411 C415 1.497(4)
C412 C413 1.378(4)
C413 C414 1.396(3)
C413 C416 1.494(4)
C417 C418 1.397(3)
C417 C422 1.402(3)
C417 B400 1.639(3)
C418 C419 1.396(3)
C419 C420 1.384(4)
C419 C423 1.494(3)
C420 C421 1.381(4)
C421 C422 1.387(3)
C421 C424 1.493(4)
C425 C426 1.401(3)
C425 C430 1.395(3)
C425 B400 1.641(3)
C426 C427 1.390(3)
C427 C428 1.381(3)
C427 C431 1.500(3)
C428 C429 1.382(4)
C429 C430 1.393(3)
C429 C432 1.493(4)
F601 C607 1.258(4)
F602 C607 1.297(4)
F603 C607 1.429(4)
F604 C608 1.254(5)
F605 C608 1.340(5)
F606 C608 1.362(5)
F607 C615 1.329(3)
F608 C615 1.332(4)
F609 C615 1.318(3)
F610 C616 1.292(4)
F611 C616 1.327(4)
F612 C616 1.350(4)
F613 C623 1.364(5)
F614 C623 1.287(5)
F615 C623 1.304(4)
F616 C624 1.268(4)
F617 C624 1.359(4)
F618 C624 1.356(4)
F619 C631 1.390(4)
F620 C631 1.306(4)
F621 C631 1.320(4)
F622 C632 1.353(5)
F623 C632 1.348(5)
F624 C632 1.282(5)
F701 C607 1.244(5)
F702 C607 1.287(5)
F703 C607 1.442(5)
F704 C608 1.277(4)
F705 C608 1.339(5)
F706 C608 1.376(5)
F710 C616 1.291(5)
F711 C616 1.311(5)
F712 C616 1.337(5)
F713 C623 1.373(4)
F714 C623 1.271(5)
F715 C623 1.349(5)
F716 C624 1.244(4)
F717 C624 1.359(4)
F718 C624 1.315(4)
F719 C631 1.382(5)
F720 C631 1.297(6)
F721 C631 1.264(5)
F722 C632 1.341(5)
F723 C632 1.399(5)
F724 C632 1.268(5)
C601 C602 1.398(3)
C601 C606 1.395(3)
C601 B600 1.639(3)
C602 C603 1.392(3)
C603 C604 1.376(4)
C603 C607 1.500(4)
C604 C605 1.383(4)
C605 C606 1.392(3)
C605 C608 1.492(4)
C609 C610 1.405(3)
C609 C614 1.399(3)
C609 B600 1.638(3)
C610 C611 1.392(3)
C611 C612 1.388(4)
C611 C615 1.499(3)
C612 C613 1.387(4)
C613 C614 1.393(3)
C613 C616 1.496(4)
C617 C618 1.397(3)
C617 C622 1.394(3)
C617 B600 1.634(3)
C618 C619 1.394(3)
C619 C620 1.382(4)
C619 C623 1.492(4)
C620 C621 1.375(4)
C621 C622 1.392(3)
C621 C624 1.492(4)
C625 C626 1.402(3)
C625 C630 1.395(3)
C625 B600 1.648(3)
C626 C627 1.388(3)
C627 C628 1.384(4)
C627 C631 1.490(4)
C628 C629 1.382(4)
C629 C630 1.398(3)
C629 C632 1.486(4)

loop_
_exptl_oxdiff_crystal_face_indexfrac_h
_exptl_oxdiff_crystal_face_indexfrac_k
_exptl_oxdiff_crystal_face_indexfrac_l
_exptl_oxdiff_crystal_face_x
_exptl_oxdiff_crystal_face_y
_exptl_oxdiff_crystal_face_z
2.7848 -0.4277 15.4641 -0.0432 -0.0313 0.9986
-1.4807 -11.4393 4.3044 0.6972 0.7108 0.0926
-3.2003 -4.5693 -12.3375 0.3421 0.3371 -0.8771
1.8354 11.3477 -2.2946 -0.7006 -0.7126 0.0366
-6.3125 5.3766 12.5351 0.6650 -0.6487 0.3701
-5.9080 3.8015 -10.6760 0.3208 -0.3264 -0.8891
2.1061 -2.5042 -17.1168 -0.3960 0.3784 -0.8367
6.3542 -5.4023 -12.4409 -0.6670 0.6507 -0.3628
6.4621 0.6343 -12.1644 -0.9215 0.2353 -0.3089
-5.9059 -0.7307 13.4301 0.8847 -0.2249 0.4083
5.3614 -0.8889 11.5856 -0.3661 0.1032 0.9248
3.9324 -11.7145 -6.8979 -0.0576 0.9724 -0.2261
